data_7028775
loop_
_publ_author_name
'Zou, Hua-Hong'
'Wang, Rong'
'Chen, Zi-Lu'
'Liu, Dong-Cheng'
'Liang, Fu-Pei'

_publ_section_title
;
 Series of edge-sharing bi-triangle Ln4 clusters with a \m4-NO3(-) bridge:
 syntheses, structures, luminescence, and the SMM behavior of the Dy4
 analogue.
;
_journal_issue 6
_journal_name_full 'Dalton transactions (Cambridge, England : 2003)'
_journal_page_first 2581
_journal_page_last 2587
_journal_paper_doi 10.1039/c3dt52316k
_journal_volume 43
_journal_year 2014
_chemical_formula_sum 'C28 H44 Gd4 N8 O28 Tb0'
_chemical_formula_weight 1569.71
_chemical_name_systematic
;
?
;
_space_group_IT_number 14
_symmetry_cell_setting monoclinic
_symmetry_space_group_name_Hall '-P 2yn'
_symmetry_space_group_name_H-M 'P 1 21/n 1'
_atom_sites_solution_hydrogens geom
_atom_sites_solution_primary direct
_atom_sites_solution_secondary difmap
_audit_creation_method SHELXL-97
_cell_angle_alpha 90.00
_cell_angle_beta 91.7180(10)
_cell_angle_gamma 90.00
_cell_formula_units_Z 4
_cell_length_a 13.0995(2)
_cell_length_b 18.6905(3)
_cell_length_c 18.3907(3)
_cell_measurement_temperature 173(2)
_cell_volume 4500.69(12)
_computing_structure_refinement 'SHELXL-97 (Sheldrick, 1997)'
_computing_structure_solution 'SHELXS-97 (Sheldrick, 1990)'
_diffrn_ambient_temperature 173(2)
_diffrn_measured_fraction_theta_full 0.998
_diffrn_measured_fraction_theta_max 0.998
_diffrn_radiation_monochromator graphite
_diffrn_radiation_source 'fine-focus sealed tube'
_diffrn_radiation_type MoK\a
_diffrn_radiation_wavelength 0.71073
_diffrn_reflns_av_R_equivalents 0.0399
_diffrn_reflns_av_sigmaI/netI 0.0625
_diffrn_reflns_limit_h_max 15
_diffrn_reflns_limit_h_min -15
_diffrn_reflns_limit_k_max 22
_diffrn_reflns_limit_k_min -21
_diffrn_reflns_limit_l_max 21
_diffrn_reflns_limit_l_min -12
_diffrn_reflns_number 16670
_diffrn_reflns_theta_full 25.01
_diffrn_reflns_theta_max 25.01
_diffrn_reflns_theta_min 2.88
_exptl_absorpt_coefficient_mu 5.921
_exptl_absorpt_correction_T_max 0.3558
_exptl_absorpt_correction_T_min 0.3192
_exptl_absorpt_correction_type multi-scan
_exptl_absorpt_process_details
;
CrysAlisPro, Agilent Technologies,
Version 1.171.35.21 (release 20-01-2012 CrysAlis171 .NET)
(compiled Jan 23 2012,18:06:46)
Empirical absorption correction using spherical harmonics,
implemented in SCALE3 ABSPACK scaling algorithm.
;
_exptl_crystal_colour yellow
_exptl_crystal_density_diffrn 2.317
_exptl_crystal_density_method 'not measured'
_exptl_crystal_description block
_exptl_crystal_F_000 2992
_exptl_crystal_size_max 0.25
_exptl_crystal_size_mid 0.23
_exptl_crystal_size_min 0.22
_refine_diff_density_max 1.306
_refine_diff_density_min -1.001
_refine_diff_density_rms 0.185
_refine_ls_extinction_method none
_refine_ls_goodness_of_fit_ref 1.041
_refine_ls_hydrogen_treatment mixed
_refine_ls_matrix_type full
_refine_ls_number_parameters 625
_refine_ls_number_reflns 7926
_refine_ls_number_restraints 2
_refine_ls_restrained_S_all 1.042
_refine_ls_R_factor_all 0.0557
_refine_ls_R_factor_gt 0.0398
_refine_ls_shift/su_max 0.169
_refine_ls_shift/su_mean 0.001
_refine_ls_structure_factor_coef Fsqd
_refine_ls_weighting_details 'calc w=1/[\s^2^(Fo^2^)+(0.0309P)^2^+12.0657P] where P=(Fo^2^+2Fc^2^)/3'
_refine_ls_weighting_scheme calc
_refine_ls_wR_factor_gt 0.0808
_refine_ls_wR_factor_ref 0.0921
_reflns_number_gt 6321
_reflns_number_total 7926
_reflns_threshold_expression >2sigma(I)
_cod_data_source_file c3dt52316k.txt
_cod_data_source_block 1
_cod_depositor_comments
;
The following automatic conversions were performed:

'_symmetry_cell_setting' value 'Monoclinic' changed to 'monoclinic'
according to
/usr/data/users/saulius/automatic-downloads/current/RSC/lib/dictionaries/cif_core.dic
dictionary named 'cif_core.dic' version 2.4.2 from 2011-04-26.

Automatic conversion script
Id: cif_fix_values 2281 2013-09-26 08:29:07Z andrius 
;
_cod_original_sg_symbol_H-M P21/n
_cod_database_code 7028775

loop_
_symmetry_equiv_pos_as_xyz
'x, y, z'
'-x+1/2, y+1/2, -z+1/2'
'-x, -y, -z'
'x-1/2, -y-1/2, z-1/2'

loop_
_atom_site_label
_atom_site_type_symbol
_atom_site_fract_x
_atom_site_fract_y
_atom_site_fract_z
_atom_site_U_iso_or_equiv
_atom_site_adp_type
_atom_site_occupancy
_atom_site_symmetry_multiplicity
_atom_site_calc_flag
_atom_site_refinement_flags
_atom_site_disorder_assembly
_atom_site_disorder_group
Gd1 Gd 0.79885(3) 0.04551(2) 0.13061(2) 0.02151(11) Uani 1 1 d . . .
Gd2 Gd 0.69807(3) 0.13024(2) 0.29124(2) 0.02600(11) Uani 1 1 d . . .
Gd3 Gd 0.76453(3) 0.21127(2) 0.03178(2) 0.02316(11) Uani 1 1 d . . .
Gd4 Gd 0.54509(3) 0.14101(2) 0.12431(2) 0.02464(11) Uani 1 1 d . . .
N1 N 0.7416(8) 0.1817(4) -0.1256(4) 0.050(2) Uani 1 1 d . . .
N2 N 0.3934(6) 0.0245(4) 0.1241(5) 0.045(2) Uani 1 1 d . . .
N3 N 0.7728(5) -0.0646(4) 0.0179(4) 0.0258(16) Uani 1 1 d . . .
N4 N 0.6038(6) 0.0290(4) 0.3897(4) 0.041(2) Uani 1 1 d . . .
N5 N 0.7715(6) 0.2323(4) 0.1870(5) 0.045(2) Uani 1 1 d . . .
O1 O 0.9356(4) 0.2608(3) 0.0146(3) 0.0278(13) Uani 1 1 d . . .
O2 O 0.7748(4) 0.2402(3) 0.2562(3) 0.0282(13) Uani 1 1 d . . .
O3 O 0.8516(4) 0.0814(3) 0.2507(3) 0.0263(13) Uani 1 1 d . . .
O4 O 0.8888(4) 0.1324(3) 0.0750(3) 0.0270(13) Uani 1 1 d . . .
O5 O 0.7965(4) -0.0709(3) 0.1946(3) 0.0317(14) Uani 1 1 d . . .
O6 O 0.7285(4) 0.1715(3) 0.1617(3) 0.0225(12) Uani 1 1 d . . .
O7 O 0.5552(4) 0.1854(3) 0.2396(3) 0.0292(13) Uani 1 1 d . . .
O8 O 0.5999(4) 0.2482(3) 0.0657(3) 0.0259(13) Uani 1 1 d . . .
O9 O 0.9792(4) 0.0152(3) 0.1669(3) 0.0264(13) Uani 1 1 d . . .
O10 O 0.6768(4) 0.1020(3) 0.0467(3) 0.0216(12) Uani 1 1 d . . .
H10 H 0.6585 0.0788 0.0081 0.026 Uiso 1 1 d R . .
O11 O 0.4194(4) 0.2439(3) 0.1226(3) 0.0303(14) Uani 1 1 d . . .
O12 O 0.3886(4) 0.0807(3) 0.1645(4) 0.0416(16) Uani 1 1 d . . .
O13 O 0.6452(4) 0.0531(3) 0.1947(3) 0.0258(13) Uani 1 1 d . . .
H13 H 0.6159 0.0137 0.2057 0.031 Uiso 1 1 d R . .
O14 O 0.6991(4) -0.0519(3) 0.0589(3) 0.0304(14) Uani 1 1 d . . .
O15 O 0.8069(4) 0.2760(3) 0.1416(3) 0.0264(13) Uani 1 1 d . . .
O16 O 0.4615(5) 0.1438(3) 0.0002(4) 0.0472(17) Uani 1 1 d . . .
H16A H 0.4099 0.1170 -0.0102 0.11(5) Uiso 1 1 d R . .
H16B H 0.4911 0.1551 -0.0388 0.000(18) Uiso 1 1 d R . .
O17 O 0.6316(4) 0.2162(3) 0.3776(3) 0.0314(14) Uani 1 1 d . . .
O18 O 0.8545(4) -0.0294(3) 0.0297(3) 0.0308(14) Uani 1 1 d . . .
O19 O 0.6655(7) 0.2026(4) -0.0873(4) 0.079(3) Uani 1 1 d . . .
O22 O 0.8192(6) 0.1718(5) -0.0891(4) 0.073(3) Uani 1 1 d . . .
O23 O 0.7312(8) 0.1718(4) -0.1897(4) 0.087(3) Uani 1 1 d . . .
O24 O 0.7654(4) -0.1094(3) -0.0308(3) 0.0357(14) Uani 1 1 d . . .
O25 O 0.4726(5) 0.0184(3) 0.0877(4) 0.0474(17) Uani 1 1 d . . .
O26 O 0.3242(5) -0.0197(4) 0.1193(5) 0.066(2) Uani 1 1 d . . .
O27 O 0.5655(6) -0.0098(4) 0.4335(4) 0.069(2) Uani 1 1 d . . .
O28 O 0.7012(5) 0.0336(3) 0.3834(4) 0.0480(17) Uani 1 1 d . . .
O29 O 0.5517(5) 0.0686(3) 0.3480(3) 0.0426(16) Uani 1 1 d . . .
N10 N 0.8305(6) 0.1641(4) 0.3862(4) 0.0319(17) Uani 1 1 d . . .
N11 N 0.7580(5) 0.3403(3) -0.0005(3) 0.0267(16) Uani 1 1 d . . .
C1 C 1.0467(6) -0.0375(4) 0.1359(5) 0.036(2) Uani 1 1 d . . .
H1A H 1.0971 -0.0133 0.1063 0.054 Uiso 1 1 calc R . .
H1B H 1.0066 -0.0708 0.1054 0.054 Uiso 1 1 calc R . .
H1C H 1.0820 -0.0640 0.1752 0.054 Uiso 1 1 calc R . .
C2 C 1.0222(6) 0.0584(4) 0.2224(5) 0.0271(19) Uani 1 1 d . . .
C3 C 0.9507(6) 0.0915(4) 0.2669(4) 0.0264(19) Uani 1 1 d . . .
C4 C 0.9892(6) 0.1305(4) 0.3268(4) 0.0287(19) Uani 1 1 d . . .
C5 C 1.0958(7) 0.1399(5) 0.3360(5) 0.041(2) Uani 1 1 d . . .
H5 H 1.1218 0.1670 0.3762 0.049 Uiso 1 1 calc R . .
C6 C 1.1623(6) 0.1111(5) 0.2885(5) 0.040(2) Uani 1 1 d . . .
H6 H 1.2333 0.1207 0.2942 0.048 Uiso 1 1 calc R . .
C7 C 1.1267(6) 0.0678(5) 0.2320(5) 0.037(2) Uani 1 1 d . . .
H7 H 1.1729 0.0451 0.2005 0.044 Uiso 1 1 calc R . .
C8 C 0.9262(7) 0.1635(4) 0.3829(5) 0.034(2) Uani 1 1 d . . .
H8 H 0.9624 0.1873 0.4213 0.041 Uiso 1 1 calc R . .
C9 C 0.7853(7) 0.2011(5) 0.4481(5) 0.042(2) Uani 1 1 d . . .
H9A H 0.8394 0.2260 0.4770 0.050 Uiso 1 1 calc R . .
H9B H 0.7522 0.1659 0.4800 0.050 Uiso 1 1 calc R . .
C10 C 0.7069(7) 0.2549(5) 0.4198(5) 0.038(2) Uani 1 1 d . . .
H10A H 0.6747 0.2795 0.4609 0.045 Uiso 1 1 calc R . .
H10B H 0.7400 0.2912 0.3892 0.045 Uiso 1 1 calc R . .
C11 C 0.5552(7) 0.2626(5) 0.3447(5) 0.037(2) Uani 1 1 d . . .
H11A H 0.5885 0.3031 0.3202 0.045 Uiso 1 1 calc R . .
H11B H 0.5107 0.2820 0.3825 0.045 Uiso 1 1 calc R . .
C12 C 0.4919(6) 0.2198(4) 0.2898(4) 0.031(2) Uani 1 1 d . . .
H12A H 0.4515 0.1835 0.3156 0.038 Uiso 1 1 calc R . .
H12B H 0.4438 0.2521 0.2634 0.038 Uiso 1 1 calc R . .
C13 C 1.0076(6) 0.2284(4) 0.0646(5) 0.032(2) Uani 1 1 d . . .
H13A H 0.9963 0.2454 0.1146 0.039 Uiso 1 1 calc R . .
H13B H 1.0782 0.2409 0.0515 0.039 Uiso 1 1 calc R . .
C24 C 0.9919(6) 0.1485(4) 0.0599(4) 0.030(2) Uani 1 1 d . . .
H24A H 1.0079 0.1314 0.0106 0.036 Uiso 1 1 calc R . .
H24B H 1.0381 0.1241 0.0955 0.036 Uiso 1 1 calc R . .
C25 C 0.9420(6) 0.3378(4) 0.0113(5) 0.030(2) Uani 1 1 d . . .
H25A H 1.0064 0.3524 -0.0113 0.036 Uiso 1 1 calc R . .
H25B H 0.9407 0.3583 0.0609 0.036 Uiso 1 1 calc R . .
C15 C 0.8523(6) 0.3638(4) -0.0334(4) 0.032(2) Uani 1 1 d . . .
H15A H 0.8536 0.4167 -0.0362 0.039 Uiso 1 1 calc R . .
H15B H 0.8556 0.3446 -0.0835 0.039 Uiso 1 1 calc R . .
C16 C 0.6953(6) 0.3877(5) 0.0200(4) 0.031(2) Uani 1 1 d . . .
H16 H 0.7142 0.4359 0.0111 0.037 Uiso 1 1 calc R . .
C17 C 0.5986(6) 0.3777(4) 0.0553(4) 0.0269(19) Uani 1 1 d . . .
C18 C 0.5444(7) 0.4407(5) 0.0697(5) 0.036(2) Uani 1 1 d . . .
H18 H 0.5729 0.4856 0.0573 0.043 Uiso 1 1 calc R . .
C19 C 0.4501(7) 0.4383(5) 0.1016(6) 0.045(3) Uani 1 1 d . . .
H19 H 0.4145 0.4816 0.1107 0.054 Uiso 1 1 calc R . .
C20 C 0.4072(7) 0.3738(5) 0.1203(5) 0.041(2) Uani 1 1 d . . .
H20 H 0.3424 0.3726 0.1420 0.049 Uiso 1 1 calc R . .
C21 C 0.4580(6) 0.3122(5) 0.1077(5) 0.031(2) Uani 1 1 d . . .
C22 C 0.5554(6) 0.3113(4) 0.0747(4) 0.0214(17) Uani 1 1 d . . .
C23 C 0.3139(6) 0.2410(5) 0.1421(5) 0.032(2) Uani 1 1 d . . .
H23A H 0.3055 0.2657 0.1886 0.048 Uiso 1 1 calc R . .
H23B H 0.2928 0.1910 0.1467 0.048 Uiso 1 1 calc R . .
H23C H 0.2716 0.2645 0.1042 0.048 Uiso 1 1 calc R . .
C30 C 0.8407(7) -0.0850(5) 0.2659(5) 0.040(2) Uani 1 1 d . . .
H30A H 0.9136 -0.0732 0.2664 0.060 Uiso 1 1 calc R . .
H30B H 0.8322 -0.1357 0.2777 0.060 Uiso 1 1 calc R . .
H30C H 0.8064 -0.0556 0.3019 0.060 Uiso 1 1 calc R . .
C26 C 0.1513(13) 0.4659(9) 0.1863(9) 0.123(6) Uani 1 1 d D . .
H26A H 0.1697 0.4299 0.2232 0.185 Uiso 1 1 calc R . .
H26B H 0.0822 0.4836 0.1946 0.185 Uiso 1 1 calc R . .
H26C H 0.1998 0.5058 0.1897 0.185 Uiso 1 1 calc R . .
C27 C 0.1546(13) 0.4347(9) 0.1165(11) 0.122(9) Uani 1 1 d D . .
N9 N 0.1538(15) 0.3896(11) 0.0857(14) 0.237(13) Uani 1 1 d D . .
O33 O 0.5992(14) 0.8859(7) 0.2426(9) 0.178(6) Uani 1 1 d . . .
H33 H 0.6188 0.8575 0.2760 0.267 Uiso 0.571(17) 1 d PR A 1
H33A H 0.6118 0.8623 0.2813 0.267 Uiso 0.429(17) 1 d PR A 2
C281 C 0.5282(12) 0.8501(11) 0.2167(11) 0.045(4) Uani 0.571(17) 1 d P A 1
H28A H 0.4756 0.8821 0.1960 0.067 Uiso 0.571(17) 1 calc PR A 1
H28B H 0.4988 0.8208 0.2550 0.067 Uiso 0.571(17) 1 calc PR A 1
H28C H 0.5535 0.8190 0.1784 0.067 Uiso 0.571(17) 1 calc PR A 1
C282 C 0.6214(15) 0.8445(13) 0.1868(14) 0.045(4) Uani 0.429(17) 1 d P A 2
H28D H 0.5636 0.8438 0.1517 0.067 Uiso 0.429(17) 1 calc PR A 2
H28E H 0.6352 0.7957 0.2041 0.067 Uiso 0.429(17) 1 calc PR A 2
H28F H 0.6820 0.8633 0.1632 0.067 Uiso 0.429(17) 1 calc PR A 2

loop_
_atom_site_aniso_label
_atom_site_aniso_U_11
_atom_site_aniso_U_22
_atom_site_aniso_U_33
_atom_site_aniso_U_23
_atom_site_aniso_U_13
_atom_site_aniso_U_12
Gd1 0.0219(2) 0.0226(2) 0.0203(2) -0.00115(18) 0.00439(16) 0.00167(17)
Gd2 0.0297(2) 0.0278(2) 0.0210(2) 0.00156(19) 0.00854(17) 0.00196(18)
Gd3 0.0236(2) 0.0244(2) 0.0219(2) 0.00167(18) 0.00858(16) 0.00173(17)
Gd4 0.0205(2) 0.0283(2) 0.0257(2) 0.00215(19) 0.00785(17) 0.00062(17)
N1 0.097(8) 0.028(4) 0.025(5) 0.009(4) 0.016(5) -0.021(5)
N2 0.034(5) 0.039(5) 0.061(6) 0.013(5) 0.002(4) -0.007(4)
N3 0.029(4) 0.025(4) 0.023(4) -0.003(3) 0.002(3) 0.008(3)
N4 0.052(5) 0.024(4) 0.046(5) -0.001(4) 0.016(4) -0.001(4)
N5 0.039(5) 0.049(5) 0.048(5) 0.003(5) 0.006(4) 0.006(4)
O1 0.024(3) 0.029(3) 0.031(3) -0.002(3) 0.007(2) -0.001(3)
O2 0.039(3) 0.032(3) 0.014(3) 0.000(3) 0.005(2) -0.002(3)
O3 0.024(3) 0.034(3) 0.021(3) -0.003(3) 0.003(2) 0.000(3)
O4 0.022(3) 0.029(3) 0.031(3) 0.006(3) 0.006(2) -0.003(2)
O5 0.039(3) 0.025(3) 0.031(3) 0.001(3) 0.003(3) 0.006(3)
O6 0.022(3) 0.021(3) 0.025(3) -0.002(3) 0.006(2) 0.000(2)
O7 0.028(3) 0.031(3) 0.029(3) 0.001(3) 0.011(3) 0.008(3)
O8 0.024(3) 0.027(3) 0.027(3) 0.000(3) 0.009(2) 0.007(2)
O9 0.023(3) 0.028(3) 0.028(3) -0.012(3) 0.003(2) 0.006(3)
O10 0.021(3) 0.021(3) 0.022(3) -0.005(2) 0.007(2) -0.002(2)
O11 0.023(3) 0.033(3) 0.036(3) 0.007(3) 0.011(3) 0.007(3)
O12 0.026(3) 0.045(4) 0.054(4) 0.008(4) 0.014(3) -0.003(3)
O13 0.024(3) 0.025(3) 0.029(3) -0.001(3) 0.008(2) 0.000(2)
O14 0.022(3) 0.034(3) 0.036(3) -0.008(3) 0.006(3) 0.002(3)
O15 0.025(3) 0.029(3) 0.025(3) 0.010(3) 0.012(2) -0.004(3)
O16 0.038(4) 0.045(4) 0.057(5) -0.004(4) -0.013(4) -0.008(3)
O17 0.040(3) 0.031(3) 0.023(3) 0.001(3) 0.015(3) 0.001(3)
O18 0.028(3) 0.035(3) 0.030(3) -0.012(3) 0.006(3) 0.003(3)
O19 0.125(7) 0.080(6) 0.031(4) -0.015(4) -0.026(4) 0.070(6)
O22 0.043(4) 0.127(8) 0.051(5) -0.057(5) 0.028(4) -0.036(5)
O23 0.178(10) 0.065(5) 0.019(4) -0.004(4) 0.016(5) -0.033(6)
O24 0.039(4) 0.033(3) 0.034(4) -0.011(3) -0.001(3) 0.005(3)
O25 0.039(4) 0.040(4) 0.064(5) -0.001(4) 0.016(3) -0.008(3)
O26 0.038(4) 0.042(4) 0.117(7) 0.023(4) 0.000(4) -0.016(4)
O27 0.075(5) 0.053(5) 0.080(6) 0.039(5) 0.016(4) -0.012(4)
O28 0.049(4) 0.043(4) 0.053(4) 0.021(3) 0.009(3) 0.004(3)
O29 0.040(4) 0.040(4) 0.049(4) 0.025(3) 0.009(3) 0.001(3)
N10 0.042(5) 0.033(4) 0.021(4) -0.001(3) 0.007(3) -0.002(4)
N11 0.033(4) 0.026(4) 0.022(4) 0.002(3) 0.013(3) 0.001(3)
C1 0.039(5) 0.030(5) 0.040(6) -0.014(4) 0.009(4) 0.006(4)
C2 0.022(4) 0.025(4) 0.034(5) 0.001(4) 0.004(4) 0.002(4)
C3 0.028(4) 0.019(4) 0.032(5) 0.011(4) 0.000(4) 0.003(4)
C4 0.029(5) 0.030(5) 0.025(5) -0.001(4) -0.013(4) 0.001(4)
C5 0.041(5) 0.048(6) 0.034(5) -0.007(5) -0.010(4) -0.001(5)
C6 0.022(4) 0.052(6) 0.047(6) -0.003(5) 0.003(4) -0.009(4)
C7 0.028(5) 0.043(5) 0.038(5) -0.010(5) 0.001(4) -0.007(4)
C8 0.051(6) 0.031(5) 0.021(5) -0.002(4) -0.004(4) 0.004(5)
C9 0.050(6) 0.052(6) 0.023(5) -0.015(5) 0.007(4) 0.000(5)
C10 0.044(6) 0.041(5) 0.028(5) -0.011(5) 0.008(4) -0.004(5)
C11 0.042(5) 0.038(5) 0.034(5) -0.002(5) 0.022(4) 0.012(4)
C12 0.038(5) 0.027(5) 0.029(5) -0.001(4) 0.010(4) 0.005(4)
C13 0.026(5) 0.038(5) 0.033(5) -0.004(4) 0.008(4) -0.002(4)
C24 0.028(4) 0.037(5) 0.026(5) 0.005(4) 0.015(4) 0.006(4)
C25 0.031(5) 0.022(4) 0.038(5) 0.000(4) 0.012(4) -0.006(4)
C15 0.041(5) 0.031(5) 0.025(5) 0.003(4) 0.011(4) -0.007(4)
C16 0.034(5) 0.033(5) 0.025(5) 0.007(4) -0.001(4) -0.006(4)
C17 0.034(5) 0.024(4) 0.024(4) -0.002(4) 0.005(4) 0.006(4)
C18 0.040(5) 0.025(5) 0.044(6) 0.006(4) 0.002(4) 0.004(4)
C19 0.037(5) 0.028(5) 0.070(7) -0.004(5) 0.012(5) 0.014(4)
C20 0.031(5) 0.036(5) 0.057(7) -0.002(5) 0.014(5) 0.008(4)
C21 0.020(4) 0.036(5) 0.036(5) 0.003(4) -0.001(4) 0.000(4)
C22 0.024(4) 0.023(4) 0.018(4) 0.005(4) 0.001(3) 0.007(4)
C23 0.021(4) 0.041(5) 0.035(5) 0.005(4) 0.013(4) 0.001(4)
C30 0.062(6) 0.028(5) 0.031(5) -0.002(4) 0.006(5) -0.001(5)
C26 0.143(16) 0.109(14) 0.116(15) 0.020(12) -0.041(12) -0.013(12)
C27 0.058(9) 0.074(11) 0.23(3) -0.063(13) -0.047(13) 0.033(8)
N9 0.103(14) 0.27(3) 0.33(3) -0.10(3) -0.079(17) 0.070(19)
O33 0.234(19) 0.123(11) 0.180(16) 0.075(11) 0.044(15) 0.014(13)
C281 0.015(6) 0.052(9) 0.067(10) 0.009(8) -0.003(6) 0.013(6)
C282 0.015(6) 0.052(9) 0.067(10) 0.009(8) -0.003(6) 0.013(6)

loop_
_atom_type_symbol
_atom_type_description
_atom_type_scat_dispersion_real
_atom_type_scat_dispersion_imag
_atom_type_scat_source
C C 0.0033 0.0016 'International Tables Vol C Tables 4.2.6.8 and 6.1.1.4'
H H 0.0000 0.0000 'International Tables Vol C Tables 4.2.6.8 and 6.1.1.4'
N N 0.0061 0.0033 'International Tables Vol C Tables 4.2.6.8 and 6.1.1.4'
O O 0.0106 0.0060 'International Tables Vol C Tables 4.2.6.8 and 6.1.1.4'
Tb Tb -0.1723 4.1537 'International Tables Vol C Tables 4.2.6.8 and 6.1.1.4'
Gd Gd -0.1653 3.9035 'International Tables Vol C Tables 4.2.6.8 and 6.1.1.4'

loop_
_geom_angle_atom_site_label_1
_geom_angle_atom_site_label_2
_geom_angle_atom_site_label_3
_geom_angle
O4 Gd1 O13 129.99(18)
O4 Gd1 O3 94.35(19)
O13 Gd1 O3 75.52(17)
O4 Gd1 O10 75.13(17)
O13 Gd1 O10 74.75(17)
O3 Gd1 O10 129.16(17)
O4 Gd1 O18 84.13(19)
O13 Gd1 O18 133.40(18)
O3 Gd1 O18 140.80(18)
O10 Gd1 O18 88.41(17)
O4 Gd1 O5 149.11(18)
O13 Gd1 O5 78.06(18)
O3 Gd1 O5 79.33(18)
O10 Gd1 O5 131.82(17)
O18 Gd1 O5 82.29(18)
O4 Gd1 O9 77.47(18)
O13 Gd1 O9 133.73(18)
O3 Gd1 O9 64.66(17)
O10 Gd1 O9 150.04(17)
O18 Gd1 O9 76.89(17)
O5 Gd1 O9 72.48(18)
O4 Gd1 O14 122.47(18)
O13 Gd1 O14 82.62(17)
O3 Gd1 O14 142.95(18)
O10 Gd1 O14 70.65(17)
O18 Gd1 O14 50.78(17)
O5 Gd1 O14 66.98(18)
O9 Gd1 O14 115.88(17)
O4 Gd1 O6 69.07(17)
O13 Gd1 O6 61.56(16)
O3 Gd1 O6 68.71(17)
O10 Gd1 O6 61.01(16)
O18 Gd1 O6 143.06(18)
O5 Gd1 O6 133.05(17)
O9 Gd1 O6 118.98(16)
O14 Gd1 O6 125.08(16)
O4 Gd1 N3 103.56(19)
O13 Gd1 N3 108.15(18)
O3 Gd1 N3 150.93(18)
O10 Gd1 N3 78.20(17)
O18 Gd1 N3 25.27(17)
O5 Gd1 N3 73.53(18)
O9 Gd1 N3 96.82(17)
O14 Gd1 N3 25.52(16)
O6 Gd1 N3 139.18(17)
O4 Gd1 Gd3 38.52(13)
O13 Gd1 Gd3 95.98(13)
O3 Gd1 Gd3 104.61(13)
O10 Gd1 Gd3 40.40(11)
O18 Gd1 Gd3 98.30(13)
O5 Gd1 Gd3 171.95(13)
O9 Gd1 Gd3 115.51(12)
O14 Gd1 Gd3 107.14(13)
O6 Gd1 Gd3 45.10(11)
N3 Gd1 Gd3 103.64(13)
O4 Gd1 Gd2 105.12(13)
O13 Gd1 Gd2 40.02(13)
O3 Gd1 Gd2 39.55(12)
O10 Gd1 Gd2 94.52(11)
O18 Gd1 Gd2 170.73(13)
O5 Gd1 Gd2 89.23(13)
O9 Gd1 Gd2 104.17(12)
O14 Gd1 Gd2 122.14(11)
O6 Gd1 Gd2 44.48(11)
N3 Gd1 Gd2 147.42(13)
Gd3 Gd1 Gd2 89.570(12)
O7 Gd2 O3 137.01(18)
O7 Gd2 O13 75.50(18)
O3 Gd2 O13 76.11(17)
O7 Gd2 O2 81.22(19)
O3 Gd2 O2 82.96(18)
O13 Gd2 O2 115.91(18)
O7 Gd2 O17 70.97(19)
O3 Gd2 O17 142.02(19)
O13 Gd2 O17 141.77(18)
O2 Gd2 O17 76.69(17)
O7 Gd2 O28 127.0(2)
O3 Gd2 O28 86.4(2)
O13 Gd2 O28 93.8(2)
O2 Gd2 O28 144.6(2)
O17 Gd2 O28 91.9(2)
O7 Gd2 O29 75.85(19)
O3 Gd2 O29 129.01(19)
O13 Gd2 O29 79.7(2)
O2 Gd2 O29 147.91(19)
O17 Gd2 O29 74.8(2)
O28 Gd2 O29 51.2(2)
O7 Gd2 N10 135.1(2)
O3 Gd2 N10 74.8(2)
O13 Gd2 N10 148.7(2)
O2 Gd2 N10 71.5(2)
O17 Gd2 N10 68.5(2)
O28 Gd2 N10 73.2(2)
O29 Gd2 N10 110.5(2)
O7 Gd2 O6 68.21(17)
O3 Gd2 O6 70.19(17)
O13 Gd2 O6 62.27(17)
O2 Gd2 O6 53.64(17)
O17 Gd2 O6 118.62(17)
O28 Gd2 O6 149.44(19)
O29 Gd2 O6 132.52(19)
N10 Gd2 O6 116.80(19)
O7 Gd2 N5 73.4(2)
O3 Gd2 N5 74.98(19)
O13 Gd2 N5 90.0(2)
O2 Gd2 N5 25.9(2)
O17 Gd2 N5 97.4(2)
O28 Gd2 N5 159.5(2)
O29 Gd2 N5 149.2(2)
N10 Gd2 N5 93.4(2)
O6 Gd2 N5 27.74(19)
O7 Gd2 N4 101.0(2)
O3 Gd2 N4 109.1(2)
O13 Gd2 N4 87.2(2)
O2 Gd2 N4 156.32(19)
O17 Gd2 N4 81.77(19)
O28 Gd2 N4 26.0(2)
O29 Gd2 N4 25.2(2)
N10 Gd2 N4 91.6(2)
O6 Gd2 N4 149.08(19)
N5 Gd2 N4 174.3(2)
O7 Gd2 Gd4 37.58(13)
O3 Gd2 Gd4 102.10(13)
O13 Gd2 Gd4 42.11(12)
O2 Gd2 Gd4 87.14(13)
O17 Gd2 Gd4 108.45(14)
O28 Gd2 Gd4 128.16(16)
O29 Gd2 Gd4 88.15(15)
N10 Gd2 Gd4 158.59(16)
O6 Gd2 Gd4 44.64(11)
N5 Gd2 Gd4 65.65(16)
N4 Gd2 Gd4 109.18(17)
O4 Gd3 O10 75.54(17)
O4 Gd3 O8 137.01(18)
O10 Gd3 O8 76.76(17)
O4 Gd3 O15 83.70(18)
O10 Gd3 O15 115.99(17)
O8 Gd3 O15 79.69(18)
O4 Gd3 O1 69.45(18)
O10 Gd3 O1 142.20(17)
O8 Gd3 O1 140.11(18)
O15 Gd3 O1 74.32(17)
O4 Gd3 O22 84.2(3)
O10 Gd3 O22 90.1(2)
O8 Gd3 O22 128.0(2)
O15 Gd3 O22 147.2(2)
O1 Gd3 O22 72.9(2)
O4 Gd3 N11 135.9(2)
O10 Gd3 N11 148.5(2)
O8 Gd3 N11 75.79(19)
O15 Gd3 N11 73.6(2)
O1 Gd3 N11 68.2(2)
O22 Gd3 N11 94.8(3)
O4 Gd3 O19 126.5(2)
O10 Gd3 O19 78.8(2)
O8 Gd3 O19 78.3(2)
O15 Gd3 O19 149.7(2)
O1 Gd3 O19 111.2(3)
O22 Gd3 O19 49.7(3)
N11 Gd3 O19 80.9(2)
O4 Gd3 O6 69.07(17)
O10 Gd3 O6 62.43(17)
O8 Gd3 O6 69.14(17)
O15 Gd3 O6 53.59(16)
O1 Gd3 O6 115.09(17)
O22 Gd3 O6 145.1(3)
N11 Gd3 O6 119.94(18)
O19 Gd3 O6 133.6(3)
O4 Gd3 N5 75.3(2)
O10 Gd3 N5 90.2(2)
O8 Gd3 N5 72.6(2)
O15 Gd3 N5 25.76(19)
O1 Gd3 N5 94.3(2)
O22 Gd3 N5 158.7(3)
N11 Gd3 N5 96.0(2)
O19 Gd3 N5 150.6(3)
O6 Gd3 N5 27.83(19)
O4 Gd3 N1 105.5(2)
O10 Gd3 N1 85.19(19)
O8 Gd3 N1 104.3(3)
O15 Gd3 N1 158.66(19)
O1 Gd3 N1 90.6(2)
O22 Gd3 N1 23.8(2)
N11 Gd3 N1 86.9(2)
O19 Gd3 N1 25.9(3)
O6 Gd3 N1 147.61(19)
N5 Gd3 N1 175.0(2)
O4 Gd3 Gd1 37.56(12)
O10 Gd3 Gd1 41.79(12)
O8 Gd3 Gd1 102.61(13)
O15 Gd3 Gd1 89.25(13)
O1 Gd3 Gd1 106.72(13)
O22 Gd3 Gd1 99.3(2)
N11 Gd3 Gd1 162.84(15)
O19 Gd3 Gd1 115.81(19)
O6 Gd3 Gd1 45.97(11)
N5 Gd3 Gd1 67.58(16)
N1 Gd3 Gd1 109.87(15)
O7 Gd4 O10 130.22(18)
O7 Gd4 O8 96.00(18)
O10 Gd4 O8 75.78(16)
O7 Gd4 O13 74.76(18)
O10 Gd4 O13 74.08(17)
O8 Gd4 O13 129.51(17)
O7 Gd4 O12 85.0(2)
O10 Gd4 O12 131.3(2)
O8 Gd4 O12 141.14(19)
O13 Gd4 O12 88.36(18)
O7 Gd4 O16 148.56(19)
O10 Gd4 O16 76.4(2)
O8 Gd4 O16 72.6(2)
O13 Gd4 O16 135.18(18)
O12 Gd4 O16 86.5(2)
O7 Gd4 O11 75.78(18)
O10 Gd4 O11 134.93(17)
O8 Gd4 O11 64.05(16)
O13 Gd4 O11 148.71(17)
O12 Gd4 O11 78.80(19)
O16 Gd4 O11 72.89(19)
O7 Gd4 O6 68.81(17)
O10 Gd4 O6 62.38(16)
O8 Gd4 O6 68.97(17)
O13 Gd4 O6 61.35(16)
O12 Gd4 O6 143.71(19)
O16 Gd4 O6 128.7(2)
O11 Gd4 O6 116.22(17)
O7 Gd4 O25 125.6(2)
O10 Gd4 O25 80.68(18)
O8 Gd4 O25 138.0(2)
O13 Gd4 O25 74.2(2)
O12 Gd4 O25 50.7(2)
O16 Gd4 O25 68.3(2)
O11 Gd4 O25 116.13(19)
O6 Gd4 O25 127.64(18)
O7 Gd4 N2 106.9(2)
O10 Gd4 N2 105.8(2)
O8 Gd4 N2 145.9(2)
O13 Gd4 N2 81.69(19)
O12 Gd4 N2 25.6(2)
O16 Gd4 N2 74.8(2)
O11 Gd4 N2 97.1(2)
O6 Gd4 N2 142.84(19)
O25 Gd4 N2 25.2(2)
O7 Gd4 Gd2 38.34(13)
O10 Gd4 Gd2 95.67(12)
O8 Gd4 Gd2 105.22(13)
O13 Gd4 Gd2 40.57(12)
O12 Gd4 Gd2 99.42(15)
O16 Gd4 Gd2 172.06(16)
O11 Gd4 Gd2 113.34(13)
O6 Gd4 Gd2 44.68(11)
O25 Gd4 Gd2 111.37(16)
N2 Gd4 Gd2 108.42(16)
O7 Gd4 Gd3 106.25(13)
O10 Gd4 Gd3 39.93(12)
O8 Gd4 Gd3 40.02(11)
O13 Gd4 Gd3 94.09(12)
O12 Gd4 Gd3 168.71(16)
O16 Gd4 Gd3 84.02(16)
O11 Gd4 Gd3 104.07(12)
O6 Gd4 Gd3 44.84(11)
O25 Gd4 Gd3 119.50(14)
N2 Gd4 Gd3 144.08(18)
Gd2 Gd4 Gd3 89.521(12)
O23 N1 O22 126.1(11)
O23 N1 O19 120.9(11)
O22 N1 O19 112.9(8)
O23 N1 Gd3 177.9(8)
O22 N1 Gd3 55.1(5)
O19 N1 Gd3 57.9(5)
O26 N2 O25 121.4(9)
O26 N2 O12 122.8(8)
O25 N2 O12 115.8(7)
O26 N2 Gd4 173.4(6)
O25 N2 Gd4 60.0(4)
O12 N2 Gd4 56.1(4)
O24 N3 O14 121.2(7)
O24 N3 O18 121.7(6)
O14 N3 O18 117.1(6)
O24 N3 Gd1 177.3(5)
O14 N3 Gd1 61.4(4)
O18 N3 Gd1 55.7(3)
O27 N4 O29 122.3(8)
O27 N4 O28 122.3(8)
O29 N4 O28 115.3(7)
O27 N4 Gd2 176.2(6)
O29 N4 Gd2 58.0(4)
O28 N4 Gd2 57.4(4)
O15 N5 O2 125.4(8)
O15 N5 O6 118.3(7)
O2 N5 O6 116.2(7)
O15 N5 Gd3 55.7(4)
O2 N5 Gd3 178.7(6)
O6 N5 Gd3 62.7(4)
O15 N5 Gd2 177.9(6)
O2 N5 Gd2 54.4(4)
O6 N5 Gd2 61.8(4)
Gd3 N5 Gd2 124.5(3)
C13 O1 C25 114.3(6)
C13 O1 Gd3 110.2(4)
C25 O1 Gd3 115.8(4)
N5 O2 Gd2 99.7(5)
C3 O3 Gd2 135.1(5)
C3 O3 Gd1 119.9(5)
Gd2 O3 Gd1 100.11(19)
C24 O4 Gd1 138.6(5)
C24 O4 Gd3 117.5(4)
Gd1 O4 Gd3 103.92(19)
C30 O5 Gd1 125.6(5)
N5 O6 Gd4 131.7(4)
N5 O6 Gd2 90.5(4)
Gd4 O6 Gd2 90.68(15)
N5 O6 Gd3 89.5(4)
Gd4 O6 Gd3 90.66(17)
Gd2 O6 Gd3 178.3(2)
N5 O6 Gd1 134.0(4)
Gd4 O6 Gd1 94.34(16)
Gd2 O6 Gd1 89.89(16)
Gd3 O6 Gd1 88.92(15)
C12 O7 Gd4 139.0(5)
C12 O7 Gd2 114.6(5)
Gd4 O7 Gd2 104.1(2)
C22 O8 Gd3 134.3(5)
C22 O8 Gd4 123.2(4)
Gd3 O8 Gd4 99.36(19)
C2 O9 C1 116.0(6)
C2 O9 Gd1 114.8(4)
C1 O9 Gd1 129.1(5)
Gd3 O10 Gd4 99.68(18)
Gd3 O10 Gd1 97.81(18)
Gd4 O10 Gd1 103.09(19)
Gd3 O10 H10 117.8
Gd4 O10 H10 117.4
Gd1 O10 H10 117.7
C21 O11 C23 116.0(6)
C21 O11 Gd4 117.1(4)
C23 O11 Gd4 126.7(5)
N2 O12 Gd4 98.3(5)
Gd1 O13 Gd2 100.11(19)
Gd1 O13 Gd4 103.13(19)
Gd2 O13 Gd4 97.32(18)
Gd1 O13 H13 117.4
Gd2 O13 H13 117.8
Gd4 O13 H13 117.7
N3 O14 Gd1 93.0(4)
N5 O15 Gd3 98.6(5)
Gd4 O16 H16A 120.7
Gd4 O16 H16B 125.1
H16A O16 H16B 109.5
C10 O17 C11 112.5(6)
C10 O17 Gd2 115.6(5)
C11 O17 Gd2 112.2(5)
N3 O18 Gd1 99.0(4)
N1 O19 Gd3 96.1(6)
N1 O22 Gd3 101.1(6)
N2 O25 Gd4 94.8(5)
N4 O28 Gd2 96.6(5)
N4 O29 Gd2 96.8(5)
C8 N10 C9 117.8(8)
C8 N10 Gd2 129.4(6)
C9 N10 Gd2 111.8(5)
C16 N11 C15 118.4(7)
C16 N11 Gd3 128.5(5)
C15 N11 Gd3 111.5(5)
O9 C1 H1A 109.5
O9 C1 H1B 109.5
H1A C1 H1B 109.5
O9 C1 H1C 109.5
H1A C1 H1C 109.5
H1B C1 H1C 109.5
C7 C2 O9 122.6(7)
C7 C2 C3 122.8(8)
O9 C2 C3 114.6(7)
O3 C3 C4 125.0(7)
O3 C3 C2 117.8(7)
C4 C3 C2 117.2(7)
C3 C4 C5 119.3(8)
C3 C4 C8 124.8(8)
C5 C4 C8 115.9(8)
C6 C5 C4 121.6(8)
C6 C5 H5 119.2
C4 C5 H5 119.2
C5 C6 C7 120.2(8)
C5 C6 H6 119.9
C7 C6 H6 119.9
C2 C7 C6 118.6(8)
C2 C7 H7 120.7
C6 C7 H7 120.7
N10 C8 C4 128.1(8)
N10 C8 H8 115.9
C4 C8 H8 115.9
N10 C9 C10 109.3(7)
N10 C9 H9A 109.8
C10 C9 H9A 109.8
N10 C9 H9B 109.8
C10 C9 H9B 109.8
H9A C9 H9B 108.3
O17 C10 C9 107.4(7)
O17 C10 H10A 110.2
C9 C10 H10A 110.2
O17 C10 H10B 110.2
C9 C10 H10B 110.2
H10A C10 H10B 108.5
O17 C11 C12 108.8(7)
O17 C11 H11A 109.9
C12 C11 H11A 109.9
O17 C11 H11B 109.9
C12 C11 H11B 109.9
H11A C11 H11B 108.3
O7 C12 C11 110.8(7)
O7 C12 H12A 109.5
C11 C12 H12A 109.5
O7 C12 H12B 109.5
C11 C12 H12B 109.5
H12A C12 H12B 108.1
O1 C13 C24 107.2(7)
O1 C13 H13A 110.3
C24 C13 H13A 110.3
O1 C13 H13B 110.3
C24 C13 H13B 110.3
H13A C13 H13B 108.5
O4 C24 C13 109.1(6)
O4 C24 H24A 109.9
C13 C24 H24A 109.9
O4 C24 H24B 109.9
C13 C24 H24B 109.9
H24A C24 H24B 108.3
O1 C25 C15 107.6(7)
O1 C25 H25A 110.2
C15 C25 H25A 110.2
O1 C25 H25B 110.2
C15 C25 H25B 110.2
H25A C25 H25B 108.5
N11 C15 C25 109.7(7)
N11 C15 H15A 109.7
C25 C15 H15A 109.7
N11 C15 H15B 109.7
C25 C15 H15B 109.7
H15A C15 H15B 108.2
N11 C16 C17 128.4(8)
N11 C16 H16 115.8
C17 C16 H16 115.8
C18 C17 C22 118.7(7)
C18 C17 C16 115.4(8)
C22 C17 C16 125.9(7)
C19 C18 C17 121.1(8)
C19 C18 H18 119.5
C17 C18 H18 119.5
C20 C19 C18 120.6(8)
C20 C19 H19 119.7
C18 C19 H19 119.7
C21 C20 C19 119.7(8)
C21 C20 H20 120.1
C19 C20 H20 120.1
C20 C21 O11 123.9(7)
C20 C21 C22 122.2(8)
O11 C21 C22 113.8(7)
O8 C22 C17 124.6(7)
O8 C22 C21 117.6(7)
C17 C22 C21 117.8(7)
O11 C23 H23A 109.5
O11 C23 H23B 109.5
H23A C23 H23B 109.5
O11 C23 H23C 109.5
H23A C23 H23C 109.5
H23B C23 H23C 109.5
O5 C30 H30A 109.5
O5 C30 H30B 109.5
H30A C30 H30B 109.5
O5 C30 H30C 109.5
H30A C30 H30C 109.5
H30B C30 H30C 109.5
C27 C26 H26A 109.5
C27 C26 H26B 109.5
H26A C26 H26B 109.5
C27 C26 H26C 109.5
H26A C26 H26C 109.5
H26B C26 H26C 109.5
N9 C27 C26 148(3)
C281 O33 C282 64.1(16)
C281 O33 H33 98.7
C282 O33 H33 97.3
C281 O33 H33A 99.7
C282 O33 H33A 107.7
H33 O33 H33A 11.0
O33 C281 H28A 109.5
O33 C281 H28B 109.5
O33 C281 H28C 109.5
O33 C282 H28D 109.5
O33 C282 H28E 109.5
H28D C282 H28E 109.5
O33 C282 H28F 109.5
H28D C282 H28F 109.5
H28E C282 H28F 109.5

loop_
_geom_bond_atom_site_label_1
_geom_bond_atom_site_label_2
_geom_bond_distance
Gd1 O4 2.269(5)
Gd1 O13 2.367(5)
Gd1 O3 2.390(5)
Gd1 O10 2.431(5)
Gd1 O18 2.453(5)
Gd1 O5 2.474(5)
Gd1 O9 2.500(5)
Gd1 O14 2.580(5)
Gd1 O6 2.598(5)
Gd1 N3 2.933(7)
Gd1 Gd3 3.6132(6)
Gd1 Gd2 3.6347(5)
Gd2 O7 2.316(5)
Gd2 O3 2.351(5)
Gd2 O13 2.374(5)
Gd2 O2 2.384(5)
Gd2 O17 2.439(5)
Gd2 O28 2.476(6)
Gd2 O29 2.493(6)
Gd2 N10 2.506(7)
Gd2 O6 2.546(5)
Gd2 N5 2.889(8)
Gd2 N4 2.919(8)
Gd2 Gd4 3.6211(6)
Gd3 O4 2.319(5)
Gd3 O10 2.364(5)
Gd3 O8 2.366(5)
Gd3 O15 2.405(5)
Gd3 O1 2.454(5)
Gd3 O22 2.468(6)
Gd3 N11 2.485(6)
Gd3 O19 2.517(7)
Gd3 O6 2.560(5)
Gd3 N5 2.881(8)
Gd3 N1 2.953(8)
Gd4 O7 2.277(5)
Gd4 O10 2.386(5)
Gd4 O8 2.395(5)
Gd4 O13 2.448(5)
Gd4 O12 2.472(5)
Gd4 O16 2.503(6)
Gd4 O11 2.532(5)
Gd4 O6 2.545(5)
Gd4 O25 2.563(6)
Gd4 N2 2.949(8)
N1 O23 1.198(10)
N1 O22 1.215(11)
N1 O19 1.298(11)
N2 O26 1.227(9)
N2 O25 1.258(9)
N2 O12 1.289(10)
N3 O24 1.228(8)
N3 O14 1.266(8)
N3 O18 1.268(8)
N4 O27 1.204(9)
N4 O29 1.253(9)
N4 O28 1.287(9)
N5 O15 1.266(9)
N5 O2 1.280(9)
N5 O6 1.345(9)
O1 C13 1.431(10)
O1 C25 1.442(9)
O3 C3 1.336(9)
O4 C24 1.419(9)
O5 C30 1.441(10)
O7 C12 1.414(9)
O8 C22 1.328(9)
O9 C2 1.405(9)
O9 C1 1.453(9)
O10 H10 0.8590
O11 C21 1.403(10)
O11 C23 1.439(8)
O13 H13 0.8584
O16 H16A 0.8578
O16 H16B 0.8521
O17 C10 1.431(10)
O17 C11 1.443(10)
N10 C8 1.256(11)
N10 C9 1.471(10)
N11 C16 1.272(10)
N11 C15 1.459(9)
C1 H1A 0.9800
C1 H1B 0.9800
C1 H1C 0.9800
C2 C7 1.387(11)
C2 C3 1.406(11)
C3 C4 1.402(11)
C4 C5 1.413(12)
C4 C8 1.476(11)
C5 C6 1.362(12)
C5 H5 0.9500
C6 C7 1.387(12)
C6 H6 0.9500
C7 H7 0.9500
C8 H8 0.9500
C9 C10 1.518(12)
C9 H9A 0.9900
C9 H9B 0.9900
C10 H10A 0.9900
C10 H10B 0.9900
C11 C12 1.514(12)
C11 H11A 0.9900
C11 H11B 0.9900
C12 H12A 0.9900
C12 H12B 0.9900
C13 C24 1.509(11)
C13 H13A 0.9900
C13 H13B 0.9900
C24 H24A 0.9900
C24 H24B 0.9900
C25 C15 1.495(12)
C25 H25A 0.9900
C25 H25B 0.9900
C15 H15A 0.9900
C15 H15B 0.9900
C16 C17 1.453(11)
C16 H16 0.9500
C17 C18 1.405(11)
C17 C22 1.413(11)
C18 C19 1.384(12)
C18 H18 0.9500
C19 C20 1.378(12)
C19 H19 0.9500
C20 C21 1.353(11)
C20 H20 0.9500
C21 C22 1.429(10)
C23 H23A 0.9800
C23 H23B 0.9800
C23 H23C 0.9800
C30 H30A 0.9800
C30 H30B 0.9800
C30 H30C 0.9800
C26 C27 1.413(10)
C26 H26A 0.9800
C26 H26B 0.9800
C26 H26C 0.9800
C27 N9 1.015(9)
O33 C281 1.23(2)
O33 C282 1.33(3)
O33 H33 0.8459
O33 H33A 0.8479
C281 H28A 0.9800
C281 H28B 0.9800
C281 H28C 0.9800
C282 H28D 0.9800
C282 H28E 0.9800
C282 H28F 0.9800

loop_
_geom_hbond_atom_site_label_D
_geom_hbond_atom_site_label_H
_geom_hbond_atom_site_label_A
_geom_hbond_distance_DH
_geom_hbond_distance_HA
_geom_hbond_distance_DA
_geom_hbond_angle_DHA
_geom_hbond_site_symmetry_A
O10 H10 O26 0.86 2.61 3.418(10) 157.9 3_655
O16 H16A O14 0.86 2.06 2.902(8) 166.5 3_655
O16 H16A O24 0.86 2.44 3.109(9) 135.0 3_655
O16 H16A N3 0.86 2.59 3.415(9) 162.7 3_655
O16 H16B O19 0.85 2.63 3.346(12) 142.3 .

loop_
_geom_torsion_atom_site_label_1
_geom_torsion_atom_site_label_2
_geom_torsion_atom_site_label_3
_geom_torsion_atom_site_label_4
_geom_torsion
O13 Gd1 Gd3 O4 154.9(3)
O3 Gd1 Gd3 O4 78.4(3)
O10 Gd1 Gd3 O4 -147.2(3)
O18 Gd1 Gd3 O4 -69.6(3)
O5 Gd1 Gd3 O4 -163.2(9)
O9 Gd1 Gd3 O4 9.8(3)
O14 Gd1 Gd3 O4 -121.0(2)
O6 Gd1 Gd3 O4 116.2(3)
N3 Gd1 Gd3 O4 -94.7(3)
Gd2 Gd1 Gd3 O4 115.3(2)
O4 Gd1 Gd3 O10 147.2(3)
O13 Gd1 Gd3 O10 -57.9(2)
O3 Gd1 Gd3 O10 -134.5(2)
O18 Gd1 Gd3 O10 77.6(2)
O5 Gd1 Gd3 O10 -16.0(9)
O9 Gd1 Gd3 O10 157.0(2)
O14 Gd1 Gd3 O10 26.2(2)
O6 Gd1 Gd3 O10 -96.6(2)
N3 Gd1 Gd3 O10 52.4(2)
Gd2 Gd1 Gd3 O10 -97.49(17)
O4 Gd1 Gd3 O8 -159.9(3)
O13 Gd1 Gd3 O8 -4.95(19)
O3 Gd1 Gd3 O8 -81.51(18)
O10 Gd1 Gd3 O8 53.0(2)
O18 Gd1 Gd3 O8 130.57(19)
O5 Gd1 Gd3 O8 36.9(9)
O9 Gd1 Gd3 O8 -150.06(18)
O14 Gd1 Gd3 O8 79.15(18)
O6 Gd1 Gd3 O8 -43.7(2)
N3 Gd1 Gd3 O8 105.39(19)
Gd2 Gd1 Gd3 O8 -44.53(13)
O4 Gd1 Gd3 O15 -80.6(2)
O13 Gd1 Gd3 O15 74.31(17)
O3 Gd1 Gd3 O15 -2.25(17)
O10 Gd1 Gd3 O15 132.2(2)
O18 Gd1 Gd3 O15 -150.17(18)
O5 Gd1 Gd3 O15 116.2(9)
O9 Gd1 Gd3 O15 -70.80(17)
O14 Gd1 Gd3 O15 158.41(17)
O6 Gd1 Gd3 O15 35.61(19)
N3 Gd1 Gd3 O15 -175.35(18)
Gd2 Gd1 Gd3 O15 34.73(12)
O4 Gd1 Gd3 O1 -7.2(3)
O13 Gd1 Gd3 O1 147.68(18)
O3 Gd1 Gd3 O1 71.13(18)
O10 Gd1 Gd3 O1 -154.4(2)
O18 Gd1 Gd3 O1 -76.80(18)
O5 Gd1 Gd3 O1 -170.4(9)
O9 Gd1 Gd3 O1 2.58(18)
O14 Gd1 Gd3 O1 -128.22(18)
O6 Gd1 Gd3 O1 109.0(2)
N3 Gd1 Gd3 O1 -101.97(18)
Gd2 Gd1 Gd3 O1 108.11(13)
O4 Gd1 Gd3 O22 67.6(3)
O13 Gd1 Gd3 O22 -137.5(2)
O3 Gd1 Gd3 O22 146.0(2)
O10 Gd1 Gd3 O22 -79.6(2)
O18 Gd1 Gd3 O22 -2.0(2)
O5 Gd1 Gd3 O22 -95.6(9)
O9 Gd1 Gd3 O22 77.4(2)
O14 Gd1 Gd3 O22 -53.4(2)
O6 Gd1 Gd3 O22 -176.2(2)
N3 Gd1 Gd3 O22 -27.1(2)
Gd2 Gd1 Gd3 O22 -177.06(17)
O4 Gd1 Gd3 N11 -77.2(5)
O13 Gd1 Gd3 N11 77.7(5)
O3 Gd1 Gd3 N11 1.1(5)
O10 Gd1 Gd3 N11 135.6(5)
O18 Gd1 Gd3 N11 -146.8(5)
O5 Gd1 Gd3 N11 119.6(10)
O9 Gd1 Gd3 N11 -67.4(5)
O14 Gd1 Gd3 N11 161.8(5)
O6 Gd1 Gd3 N11 39.0(5)
N3 Gd1 Gd3 N11 -172.0(5)
Gd2 Gd1 Gd3 N11 38.1(5)
O4 Gd1 Gd3 O19 117.1(3)
O13 Gd1 Gd3 O19 -88.0(3)
O3 Gd1 Gd3 O19 -164.5(3)
O10 Gd1 Gd3 O19 -30.0(3)
O18 Gd1 Gd3 O19 47.6(3)
O5 Gd1 Gd3 O19 -46.1(9)
O9 Gd1 Gd3 O19 126.9(3)
O14 Gd1 Gd3 O19 -3.9(3)
O6 Gd1 Gd3 O19 -126.7(3)
N3 Gd1 Gd3 O19 22.4(3)
Gd2 Gd1 Gd3 O19 -127.5(2)
O4 Gd1 Gd3 O6 -116.2(3)
O13 Gd1 Gd3 O6 38.7(2)
O3 Gd1 Gd3 O6 -37.9(2)
O10 Gd1 Gd3 O6 96.6(2)
O18 Gd1 Gd3 O6 174.2(2)
O5 Gd1 Gd3 O6 80.6(9)
O9 Gd1 Gd3 O6 -106.4(2)
O14 Gd1 Gd3 O6 122.8(2)
N3 Gd1 Gd3 O6 149.0(2)
Gd2 Gd1 Gd3 O6 -0.87(16)
O4 Gd1 Gd3 N5 -94.9(3)
O13 Gd1 Gd3 N5 60.0(2)
O3 Gd1 Gd3 N5 -16.6(2)
O10 Gd1 Gd3 N5 117.9(2)
O18 Gd1 Gd3 N5 -164.5(2)
O5 Gd1 Gd3 N5 101.9(9)
O9 Gd1 Gd3 N5 -85.1(2)
O14 Gd1 Gd3 N5 144.1(2)
O6 Gd1 Gd3 N5 21.3(2)
N3 Gd1 Gd3 N5 170.3(2)
Gd2 Gd1 Gd3 N5 20.41(17)
O4 Gd1 Gd3 N1 89.7(3)
O13 Gd1 Gd3 N1 -115.4(3)
O3 Gd1 Gd3 N1 168.1(3)
O10 Gd1 Gd3 N1 -57.5(3)
O18 Gd1 Gd3 N1 20.1(3)
O5 Gd1 Gd3 N1 -73.5(9)
O9 Gd1 Gd3 N1 99.5(3)
O14 Gd1 Gd3 N1 -31.3(2)
O6 Gd1 Gd3 N1 -154.1(3)
N3 Gd1 Gd3 N1 -5.0(3)
Gd2 Gd1 Gd3 N1 -155.0(2)
O3 Gd2 Gd4 O7 -161.5(3)
O13 Gd2 Gd4 O7 145.6(3)
O2 Gd2 Gd4 O7 -79.3(2)
O17 Gd2 Gd4 O7 -4.3(3)
O28 Gd2 Gd4 O7 103.6(3)
O29 Gd2 Gd4 O7 69.0(3)
N10 Gd2 Gd4 O7 -82.3(5)
O6 Gd2 Gd4 O7 -116.7(3)
N5 Gd2 Gd4 O7 -94.3(3)
N4 Gd2 Gd4 O7 83.2(3)
O7 Gd2 Gd4 O10 157.0(2)
O3 Gd2 Gd4 O10 -4.45(18)
O13 Gd2 Gd4 O10 -57.3(2)
O2 Gd2 Gd4 O10 77.72(17)
O17 Gd2 Gd4 O10 152.67(18)
O28 Gd2 Gd4 O10 -99.4(2)
O29 Gd2 Gd4 O10 -134.03(19)
N10 Gd2 Gd4 O10 74.8(4)
O6 Gd2 Gd4 O10 40.29(19)
N5 Gd2 Gd4 O10 62.7(2)
N4 Gd2 Gd4 O10 -119.84(19)
O7 Gd2 Gd4 O8 80.2(2)
O3 Gd2 Gd4 O8 -81.22(18)
O13 Gd2 Gd4 O8 -134.1(2)
O2 Gd2 Gd4 O8 0.95(17)
O17 Gd2 Gd4 O8 75.90(18)
O28 Gd2 Gd4 O8 -176.2(2)
O29 Gd2 Gd4 O8 149.19(19)
N10 Gd2 Gd4 O8 -2.0(4)
O6 Gd2 Gd4 O8 -36.5(2)
N5 Gd2 Gd4 O8 -14.0(2)
N4 Gd2 Gd4 O8 163.39(19)
O7 Gd2 Gd4 O13 -145.6(3)
O3 Gd2 Gd4 O13 52.9(2)
O2 Gd2 Gd4 O13 135.1(2)
O17 Gd2 Gd4 O13 -150.0(2)
O28 Gd2 Gd4 O13 -42.1(3)
O29 Gd2 Gd4 O13 -76.7(2)
N10 Gd2 Gd4 O13 132.1(5)
O6 Gd2 Gd4 O13 97.6(2)
N5 Gd2 Gd4 O13 120.1(2)
N4 Gd2 Gd4 O13 -62.5(2)
O7 Gd2 Gd4 O12 -69.4(3)
O3 Gd2 Gd4 O12 129.1(2)
O13 Gd2 Gd4 O12 76.2(2)
O2 Gd2 Gd4 O12 -148.7(2)
O17 Gd2 Gd4 O12 -73.8(2)
O28 Gd2 Gd4 O12 34.1(2)
O29 Gd2 Gd4 O12 -0.5(2)
N10 Gd2 Gd4 O12 -151.7(5)
O6 Gd2 Gd4 O12 173.8(2)
N5 Gd2 Gd4 O12 -163.7(2)
N4 Gd2 Gd4 O12 13.7(2)
O7 Gd2 Gd4 O16 153.0(11)
O3 Gd2 Gd4 O16 -8.5(11)
O13 Gd2 Gd4 O16 -61.4(11)
O2 Gd2 Gd4 O16 73.7(11)
O17 Gd2 Gd4 O16 148.7(11)
O28 Gd2 Gd4 O16 -103.4(11)
O29 Gd2 Gd4 O16 -138.1(11)
N10 Gd2 Gd4 O16 70.7(12)
O6 Gd2 Gd4 O16 36.3(11)
N5 Gd2 Gd4 O16 58.7(11)
N4 Gd2 Gd4 O16 -123.9(11)
O7 Gd2 Gd4 O11 12.4(3)
O3 Gd2 Gd4 O11 -149.11(18)
O13 Gd2 Gd4 O11 158.0(2)
O2 Gd2 Gd4 O11 -66.94(18)
O17 Gd2 Gd4 O11 8.01(18)
O28 Gd2 Gd4 O11 115.9(2)
O29 Gd2 Gd4 O11 81.3(2)
N10 Gd2 Gd4 O11 -69.9(5)
O6 Gd2 Gd4 O11 -104.4(2)
N5 Gd2 Gd4 O11 -81.9(2)
N4 Gd2 Gd4 O11 95.5(2)
O7 Gd2 Gd4 O6 116.7(3)
O3 Gd2 Gd4 O6 -44.7(2)
O13 Gd2 Gd4 O6 -97.6(2)
O2 Gd2 Gd4 O6 37.4(2)
O17 Gd2 Gd4 O6 112.4(2)
O28 Gd2 Gd4 O6 -139.7(2)
O29 Gd2 Gd4 O6 -174.3(2)
N10 Gd2 Gd4 O6 34.5(5)
N5 Gd2 Gd4 O6 22.4(2)
N4 Gd2 Gd4 O6 -160.1(2)
O7 Gd2 Gd4 O25 -120.8(3)
O3 Gd2 Gd4 O25 77.7(2)
O13 Gd2 Gd4 O25 24.8(2)
O2 Gd2 Gd4 O25 159.90(19)
O17 Gd2 Gd4 O25 -125.1(2)
O28 Gd2 Gd4 O25 -17.2(2)
O29 Gd2 Gd4 O25 -51.8(2)
N10 Gd2 Gd4 O25 156.9(5)
O6 Gd2 Gd4 O25 122.5(2)
N5 Gd2 Gd4 O25 144.9(2)
N4 Gd2 Gd4 O25 -37.6(2)
O7 Gd2 Gd4 N2 -94.2(3)
O3 Gd2 Gd4 N2 104.3(2)
O13 Gd2 Gd4 N2 51.4(3)
O2 Gd2 Gd4 N2 -173.5(2)
O17 Gd2 Gd4 N2 -98.5(2)
O28 Gd2 Gd4 N2 9.4(3)
O29 Gd2 Gd4 N2 -25.3(2)
N10 Gd2 Gd4 N2 -176.5(5)
O6 Gd2 Gd4 N2 149.1(2)
N5 Gd2 Gd4 N2 171.5(2)
N4 Gd2 Gd4 N2 -11.1(2)
O7 Gd2 Gd4 Gd3 117.5(2)
O3 Gd2 Gd4 Gd3 -43.97(13)
O13 Gd2 Gd4 Gd3 -96.86(18)
O2 Gd2 Gd4 Gd3 38.20(13)
O17 Gd2 Gd4 Gd3 113.15(13)
O28 Gd2 Gd4 Gd3 -138.94(19)
O29 Gd2 Gd4 Gd3 -173.55(14)
N10 Gd2 Gd4 Gd3 35.2(4)
O6 Gd2 Gd4 Gd3 0.77(16)
N5 Gd2 Gd4 Gd3 23.21(17)
N4 Gd2 Gd4 Gd3 -159.35(15)
O4 Gd3 Gd4 O7 80.59(19)
O10 Gd3 Gd4 O7 134.4(2)
O8 Gd3 Gd4 O7 -79.8(2)
O15 Gd3 Gd4 O7 -2.56(19)
O1 Gd3 Gd4 O7 24.6(4)
O22 Gd3 Gd4 O7 170.2(3)
N11 Gd3 Gd4 O7 -72.9(2)
O19 Gd3 Gd4 O7 -152.4(2)
O6 Gd3 Gd4 O7 34.2(2)
N5 Gd3 Gd4 O7 11.7(2)
N1 Gd3 Gd4 O7 -169.1(2)
Gd1 Gd3 Gd4 O7 87.95(14)
O4 Gd3 Gd4 O10 -53.8(2)
O8 Gd3 Gd4 O10 145.9(3)
O15 Gd3 Gd4 O10 -137.0(2)
O1 Gd3 Gd4 O10 -109.8(4)
O22 Gd3 Gd4 O10 35.8(4)
N11 Gd3 Gd4 O10 152.7(3)
O19 Gd3 Gd4 O10 73.2(3)
O6 Gd3 Gd4 O10 -100.2(2)
N5 Gd3 Gd4 O10 -122.7(3)
N1 Gd3 Gd4 O10 56.5(3)
Gd1 Gd3 Gd4 O10 -46.45(19)
O4 Gd3 Gd4 O8 160.3(2)
O10 Gd3 Gd4 O8 -145.9(3)
O15 Gd3 Gd4 O8 77.2(2)
O1 Gd3 Gd4 O8 104.4(4)
O22 Gd3 Gd4 O8 -110.1(4)
N11 Gd3 Gd4 O8 6.9(3)
O19 Gd3 Gd4 O8 -72.6(3)
O6 Gd3 Gd4 O8 114.0(3)
N5 Gd3 Gd4 O8 91.4(3)
N1 Gd3 Gd4 O8 -89.4(3)
Gd1 Gd3 Gd4 O8 167.7(2)
O4 Gd3 Gd4 O13 5.28(18)
O10 Gd3 Gd4 O13 59.1(2)
O8 Gd3 Gd4 O13 -155.1(2)
O15 Gd3 Gd4 O13 -77.87(18)
O1 Gd3 Gd4 O13 -50.7(4)
O22 Gd3 Gd4 O13 94.9(3)
N11 Gd3 Gd4 O13 -148.2(2)
O19 Gd3 Gd4 O13 132.3(2)
O6 Gd3 Gd4 O13 -41.1(2)
N5 Gd3 Gd4 O13 -63.6(2)
N1 Gd3 Gd4 O13 115.6(2)
Gd1 Gd3 Gd4 O13 12.64(12)
O4 Gd3 Gd4 O12 -96.9(8)
O10 Gd3 Gd4 O12 -43.1(8)
O8 Gd3 Gd4 O12 102.7(8)
O15 Gd3 Gd4 O12 179.9(7)
O1 Gd3 Gd4 O12 -152.9(8)
O22 Gd3 Gd4 O12 -7.3(8)
N11 Gd3 Gd4 O12 109.6(8)
O19 Gd3 Gd4 O12 30.1(8)
O6 Gd3 Gd4 O12 -143.3(8)
N5 Gd3 Gd4 O12 -165.9(8)
N1 Gd3 Gd4 O12 13.3(8)
Gd1 Gd3 Gd4 O12 -89.6(7)
O4 Gd3 Gd4 O16 -129.75(19)
O10 Gd3 Gd4 O16 -75.9(2)
O8 Gd3 Gd4 O16 69.9(2)
O15 Gd3 Gd4 O16 147.10(19)
O1 Gd3 Gd4 O16 174.3(4)
O22 Gd3 Gd4 O16 -40.2(3)
N11 Gd3 Gd4 O16 76.8(2)
O19 Gd3 Gd4 O16 -2.7(2)
O6 Gd3 Gd4 O16 -176.1(2)
N5 Gd3 Gd4 O16 161.3(2)
N1 Gd3 Gd4 O16 -19.5(2)
Gd1 Gd3 Gd4 O16 -122.39(14)
O4 Gd3 Gd4 O11 159.59(19)
O10 Gd3 Gd4 O11 -146.6(2)
O8 Gd3 Gd4 O11 -0.7(2)
O15 Gd3 Gd4 O11 76.44(19)
O1 Gd3 Gd4 O11 103.6(4)
O22 Gd3 Gd4 O11 -110.8(3)
N11 Gd3 Gd4 O11 6.1(2)
O19 Gd3 Gd4 O11 -73.4(2)
O6 Gd3 Gd4 O11 113.2(2)
N5 Gd3 Gd4 O11 90.7(2)
N1 Gd3 Gd4 O11 -90.1(2)
Gd1 Gd3 Gd4 O11 166.95(13)
O4 Gd3 Gd4 O6 46.4(2)
O10 Gd3 Gd4 O6 100.2(2)
O8 Gd3 Gd4 O6 -114.0(3)
O15 Gd3 Gd4 O6 -36.8(2)
O1 Gd3 Gd4 O6 -9.6(4)
O22 Gd3 Gd4 O6 136.0(3)
N11 Gd3 Gd4 O6 -107.1(2)
O19 Gd3 Gd4 O6 173.4(2)
N5 Gd3 Gd4 O6 -22.5(2)
N1 Gd3 Gd4 O6 156.7(2)
Gd1 Gd3 Gd4 O6 53.75(16)
O4 Gd3 Gd4 O25 -68.8(2)
O10 Gd3 Gd4 O25 -15.0(3)
O8 Gd3 Gd4 O25 130.8(3)
O15 Gd3 Gd4 O25 -152.0(2)
O1 Gd3 Gd4 O25 -124.8(4)
O22 Gd3 Gd4 O25 20.8(3)
N11 Gd3 Gd4 O25 137.7(2)
O19 Gd3 Gd4 O25 58.2(2)
O6 Gd3 Gd4 O25 -115.2(2)
N5 Gd3 Gd4 O25 -137.7(2)
N1 Gd3 Gd4 O25 41.4(3)
Gd1 Gd3 Gd4 O25 -61.48(18)
O4 Gd3 Gd4 N2 -76.2(3)
O10 Gd3 Gd4 N2 -22.4(3)
O8 Gd3 Gd4 N2 123.5(3)
O15 Gd3 Gd4 N2 -159.3(3)
O1 Gd3 Gd4 N2 -132.2(4)
O22 Gd3 Gd4 N2 13.4(4)
N11 Gd3 Gd4 N2 130.4(3)
O19 Gd3 Gd4 N2 50.8(3)
O6 Gd3 Gd4 N2 -122.6(3)
N5 Gd3 Gd4 N2 -145.1(3)
N1 Gd3 Gd4 N2 34.1(3)
Gd1 Gd3 Gd4 N2 -68.8(3)
O4 Gd3 Gd4 Gd2 45.62(14)
O10 Gd3 Gd4 Gd2 99.43(19)
O8 Gd3 Gd4 Gd2 -114.7(2)
O15 Gd3 Gd4 Gd2 -37.53(13)
O1 Gd3 Gd4 Gd2 -10.4(4)
O22 Gd3 Gd4 Gd2 135.2(3)
N11 Gd3 Gd4 Gd2 -107.83(17)
O19 Gd3 Gd4 Gd2 172.65(16)
O6 Gd3 Gd4 Gd2 -0.77(16)
N5 Gd3 Gd4 Gd2 -23.29(17)
N1 Gd3 Gd4 Gd2 155.90(19)
Gd1 Gd3 Gd4 Gd2 52.980(11)
O4 Gd3 N1 O23 -156(24)
O10 Gd3 N1 O23 131(24)
O8 Gd3 N1 O23 56(24)
O15 Gd3 N1 O23 -42(24)
O1 Gd3 N1 O23 -87(24)
O22 Gd3 N1 O23 -128(24)
N11 Gd3 N1 O23 -19(24)
O19 Gd3 N1 O23 57(24)
O6 Gd3 N1 O23 129(23)
N5 Gd3 N1 O23 106(23)
Gd1 Gd3 N1 O23 165(24)
O4 Gd3 N1 O22 -27.7(7)
O10 Gd3 N1 O22 -101.2(6)
O8 Gd3 N1 O22 -176.2(6)
O15 Gd3 N1 O22 85.6(9)
O1 Gd3 N1 O22 41.2(6)
N11 Gd3 N1 O22 109.3(7)
O19 Gd3 N1 O22 -175.3(10)
O6 Gd3 N1 O22 -102.8(7)
N5 Gd3 N1 O22 -126(3)
Gd1 Gd3 N1 O22 -66.9(7)
O4 Gd3 N1 O19 147.6(6)
O10 Gd3 N1 O19 74.1(6)
O8 Gd3 N1 O19 -0.9(6)
O15 Gd3 N1 O19 -99.1(8)
O1 Gd3 N1 O19 -143.5(6)
O22 Gd3 N1 O19 175.3(10)
N11 Gd3 N1 O19 -75.4(6)
O6 Gd3 N1 O19 72.5(7)
N5 Gd3 N1 O19 50(3)
Gd1 Gd3 N1 O19 108.4(6)
O7 Gd4 N2 O26 114(6)
O10 Gd4 N2 O26 -104(6)
O8 Gd4 N2 O26 -16(7)
O13 Gd4 N2 O26 -174(6)
O12 Gd4 N2 O26 82(6)
O16 Gd4 N2 O26 -33(6)
O11 Gd4 N2 O26 37(6)
O6 Gd4 N2 O26 -169(6)
O25 Gd4 N2 O26 -104(7)
Gd2 Gd4 N2 O26 155(6)
Gd3 Gd4 N2 O26 -89(6)
O7 Gd4 N2 O25 -141.5(5)
O10 Gd4 N2 O25 0.5(6)
O8 Gd4 N2 O25 88.4(6)
O13 Gd4 N2 O25 -70.3(5)
O12 Gd4 N2 O25 -174.0(9)
O16 Gd4 N2 O25 71.2(5)
O11 Gd4 N2 O25 141.3(5)
O6 Gd4 N2 O25 -64.5(7)
Gd2 Gd4 N2 O25 -101.2(5)
Gd3 Gd4 N2 O25 15.2(7)
O7 Gd4 N2 O12 32.5(5)
O10 Gd4 N2 O12 174.5(5)
O8 Gd4 N2 O12 -97.6(6)
O13 Gd4 N2 O12 103.8(5)
O16 Gd4 N2 O12 -114.8(5)
O11 Gd4 N2 O12 -44.7(5)
O6 Gd4 N2 O12 109.6(5)
O25 Gd4 N2 O12 174.0(9)
Gd2 Gd4 N2 O12 72.8(5)
Gd3 Gd4 N2 O12 -170.8(4)
O4 Gd1 N3 O24 21(11)
O13 Gd1 N3 O24 162(11)
O3 Gd1 N3 O24 -105(11)
O10 Gd1 N3 O24 93(11)
O18 Gd1 N3 O24 -19(11)
O5 Gd1 N3 O24 -127(11)
O9 Gd1 N3 O24 -57(11)
O14 Gd1 N3 O24 162(11)
O6 Gd1 N3 O24 95(11)
Gd3 Gd1 N3 O24 61(11)
Gd2 Gd1 N3 O24 173(11)
O4 Gd1 N3 O14 -141.0(4)
O13 Gd1 N3 O14 -0.2(4)
O3 Gd1 N3 O14 92.6(5)
O10 Gd1 N3 O14 -69.6(4)
O18 Gd1 N3 O14 178.3(7)
O5 Gd1 N3 O14 70.9(4)
O9 Gd1 N3 O14 140.3(4)
O6 Gd1 N3 O14 -67.4(5)
Gd3 Gd1 N3 O14 -101.3(4)
Gd2 Gd1 N3 O14 10.2(6)
O4 Gd1 N3 O18 40.8(5)
O13 Gd1 N3 O18 -178.5(4)
O3 Gd1 N3 O18 -85.7(6)
O10 Gd1 N3 O18 112.1(4)
O5 Gd1 N3 O18 -107.4(4)
O9 Gd1 N3 O18 -37.9(4)
O14 Gd1 N3 O18 -178.3(7)
O6 Gd1 N3 O18 114.3(4)
Gd3 Gd1 N3 O18 80.4(4)
Gd2 Gd1 N3 O18 -168.1(3)
O7 Gd2 N4 O27 -93(10)
O3 Gd2 N4 O27 118(10)
O13 Gd2 N4 O27 -168(10)
O2 Gd2 N4 O27 0(11)
O17 Gd2 N4 O27 -25(10)
O28 Gd2 N4 O27 87(10)
O29 Gd2 N4 O27 -96(10)
N10 Gd2 N4 O27 43(10)
O6 Gd2 N4 O27 -159(10)
N5 Gd2 N4 O27 -107(10)
Gd4 Gd2 N4 O27 -131(10)
O7 Gd2 N4 O29 3.0(5)
O3 Gd2 N4 O29 -145.9(5)
O13 Gd2 N4 O29 -71.7(5)
O2 Gd2 N4 O29 96.3(7)
O17 Gd2 N4 O29 71.6(5)
O28 Gd2 N4 O29 -176.3(8)
N10 Gd2 N4 O29 139.6(5)
O6 Gd2 N4 O29 -62.8(6)
N5 Gd2 N4 O29 -11(2)
Gd4 Gd2 N4 O29 -35.1(5)
O7 Gd2 N4 O28 179.3(5)
O3 Gd2 N4 O28 30.4(5)
O13 Gd2 N4 O28 104.7(5)
O2 Gd2 N4 O28 -87.4(7)
O17 Gd2 N4 O28 -112.0(5)
O29 Gd2 N4 O28 176.3(8)
N10 Gd2 N4 O28 -44.0(5)
O6 Gd2 N4 O28 113.5(6)
N5 Gd2 N4 O28 165(2)
Gd4 Gd2 N4 O28 141.2(5)
O4 Gd3 N5 O15 106.4(4)
O10 Gd3 N5 O15 -178.6(4)
O8 Gd3 N5 O15 -102.6(4)
O1 Gd3 N5 O15 39.0(4)
O22 Gd3 N5 O15 90.6(8)
N11 Gd3 N5 O15 -29.5(5)
O19 Gd3 N5 O15 -111.5(6)
O6 Gd3 N5 O15 179.3(7)
N1 Gd3 N5 O15 -154(3)
Gd1 Gd3 N5 O15 145.3(5)
O4 Gd3 N5 O2 -41(26)
O10 Gd3 N5 O2 34(26)
O8 Gd3 N5 O2 110(26)
O15 Gd3 N5 O2 -147(26)
O1 Gd3 N5 O2 -108(26)
O22 Gd3 N5 O2 -56(26)
N11 Gd3 N5 O2 -176(100)
O19 Gd3 N5 O2 102(26)
O6 Gd3 N5 O2 32(25)
N1 Gd3 N5 O2 59(26)
Gd1 Gd3 N5 O2 -2(26)
O4 Gd3 N5 O6 -72.9(4)
O10 Gd3 N5 O6 2.1(4)
O8 Gd3 N5 O6 78.1(4)
O15 Gd3 N5 O6 -179.3(7)
O1 Gd3 N5 O6 -140.3(4)
O22 Gd3 N5 O6 -88.8(8)
N11 Gd3 N5 O6 151.2(4)
O19 Gd3 N5 O6 69.1(7)
N1 Gd3 N5 O6 26(3)
Gd1 Gd3 N5 O6 -34.0(3)
O4 Gd3 N5 Gd2 -71.1(3)
O10 Gd3 N5 Gd2 3.9(3)
O8 Gd3 N5 Gd2 80.0(3)
O15 Gd3 N5 Gd2 -177.5(7)
O1 Gd3 N5 Gd2 -138.5(3)
O22 Gd3 N5 Gd2 -86.9(7)
N11 Gd3 N5 Gd2 153.0(3)
O19 Gd3 N5 Gd2 71.0(6)
O6 Gd3 N5 Gd2 1.8(2)
N1 Gd3 N5 Gd2 28(3)
Gd1 Gd3 N5 Gd2 -32.2(2)
O7 Gd2 N5 O15 -169(17)
O3 Gd2 N5 O15 -19(17)
O13 Gd2 N5 O15 -95(17)
O2 Gd2 N5 O15 86(17)
O17 Gd2 N5 O15 123(17)
O28 Gd2 N5 O15 7(17)
O29 Gd2 N5 O15 -164(17)
N10 Gd2 N5 O15 54(17)
O6 Gd2 N5 O15 -95(17)
N4 Gd2 N5 O15 -155(16)
Gd4 Gd2 N5 O15 -130(17)
O7 Gd2 N5 O2 104.4(5)
O3 Gd2 N5 O2 -105.2(5)
O13 Gd2 N5 O2 179.2(5)
O17 Gd2 N5 O2 36.8(5)
O28 Gd2 N5 O2 -79.7(8)
O29 Gd2 N5 O2 109.5(6)
N10 Gd2 N5 O2 -31.9(5)
O6 Gd2 N5 O2 178.9(7)
N4 Gd2 N5 O2 119(2)
Gd4 Gd2 N5 O2 143.7(5)
O7 Gd2 N5 O6 -74.6(4)
O3 Gd2 N5 O6 75.9(4)
O13 Gd2 N5 O6 0.3(4)
O2 Gd2 N5 O6 -178.9(7)
O17 Gd2 N5 O6 -142.1(4)
O28 Gd2 N5 O6 101.3(7)
O29 Gd2 N5 O6 -69.4(6)
N10 Gd2 N5 O6 149.2(4)
N4 Gd2 N5 O6 -60(2)
Gd4 Gd2 N5 O6 -35.2(3)
O7 Gd2 N5 Gd3 -76.4(3)
O3 Gd2 N5 Gd3 74.0(3)
O13 Gd2 N5 Gd3 -1.6(3)
O2 Gd2 N5 Gd3 179.2(7)
O17 Gd2 N5 Gd3 -144.0(3)
O28 Gd2 N5 Gd3 99.5(7)
O29 Gd2 N5 Gd3 -71.2(5)
N10 Gd2 N5 Gd3 147.3(3)
O6 Gd2 N5 Gd3 -1.9(2)
N4 Gd2 N5 Gd3 -62(2)
Gd4 Gd2 N5 Gd3 -37.0(2)
O4 Gd3 O1 C13 -22.8(5)
O10 Gd3 O1 C13 -46.1(6)
O8 Gd3 O1 C13 117.6(5)
O15 Gd3 O1 C13 66.3(5)
O22 Gd3 O1 C13 -112.9(5)
N11 Gd3 O1 C13 144.6(5)
O19 Gd3 O1 C13 -145.2(5)
O6 Gd3 O1 C13 30.6(5)
N5 Gd3 O1 C13 49.8(5)
N1 Gd3 O1 C13 -129.0(5)
Gd1 Gd3 O1 C13 -18.1(5)
O4 Gd3 O1 C25 -154.5(5)
O10 Gd3 O1 C25 -177.8(5)
O8 Gd3 O1 C25 -14.1(6)
O15 Gd3 O1 C25 -65.4(5)
O22 Gd3 O1 C25 115.4(6)
N11 Gd3 O1 C25 12.9(5)
O19 Gd3 O1 C25 83.1(5)
O6 Gd3 O1 C25 -101.1(5)
N5 Gd3 O1 C25 -81.9(5)
N1 Gd3 O1 C25 99.3(5)
Gd1 Gd3 O1 C25 -149.8(5)
O15 N5 O2 Gd2 -177.5(7)
O6 N5 O2 Gd2 1.0(7)
Gd3 N5 O2 Gd2 -31(26)
O7 Gd2 O2 N5 -70.0(5)
O3 Gd2 O2 N5 69.9(5)
O13 Gd2 O2 N5 -0.9(5)
O17 Gd2 O2 N5 -142.4(5)
O28 Gd2 O2 N5 143.5(5)
O29 Gd2 O2 N5 -114.6(5)
N10 Gd2 O2 N5 146.2(5)
O6 Gd2 O2 N5 -0.6(4)
N4 Gd2 O2 N5 -167.5(5)
Gd4 Gd2 O2 N5 -32.6(4)
O7 Gd2 O3 C3 125.3(6)
O13 Gd2 O3 C3 175.2(7)
O2 Gd2 O3 C3 56.3(7)
O17 Gd2 O3 C3 -1.4(8)
O28 Gd2 O3 C3 -89.9(7)
O29 Gd2 O3 C3 -120.6(7)
N10 Gd2 O3 C3 -16.4(6)
O6 Gd2 O3 C3 110.1(7)
N5 Gd2 O3 C3 81.4(7)
N4 Gd2 O3 C3 -102.7(7)
Gd4 Gd2 O3 C3 141.8(6)
O7 Gd2 O3 Gd1 -28.4(3)
O13 Gd2 O3 Gd1 21.52(18)
O2 Gd2 O3 Gd1 -97.4(2)
O17 Gd2 O3 Gd1 -155.1(2)
O28 Gd2 O3 Gd1 116.4(2)
O29 Gd2 O3 Gd1 85.6(3)
N10 Gd2 O3 Gd1 -170.1(2)
O6 Gd2 O3 Gd1 -43.62(17)
N5 Gd2 O3 Gd1 -72.3(2)
N4 Gd2 O3 Gd1 103.5(2)
Gd4 Gd2 O3 Gd1 -11.90(18)
O4 Gd1 O3 C3 -50.3(5)
O13 Gd1 O3 C3 179.5(5)
O10 Gd1 O3 C3 -124.6(5)
O18 Gd1 O3 C3 35.8(6)
O5 Gd1 O3 C3 99.2(5)
O9 Gd1 O3 C3 23.6(5)
O14 Gd1 O3 C3 123.7(5)
O6 Gd1 O3 C3 -115.8(5)
N3 Gd1 O3 C3 78.1(6)
Gd3 Gd1 O3 C3 -88.0(5)
Gd2 Gd1 O3 C3 -158.9(6)
O4 Gd1 O3 Gd2 108.6(2)
O13 Gd1 O3 Gd2 -21.66(18)
O10 Gd1 O3 Gd2 34.2(3)
O18 Gd1 O3 Gd2 -165.4(2)
O5 Gd1 O3 Gd2 -101.9(2)
O9 Gd1 O3 Gd2 -177.5(3)
O14 Gd1 O3 Gd2 -77.4(3)
O6 Gd1 O3 Gd2 43.05(17)
N3 Gd1 O3 Gd2 -123.0(3)
Gd3 Gd1 O3 Gd2 70.86(17)
O13 Gd1 O4 C24 148.3(7)
O3 Gd1 O4 C24 73.6(7)
O10 Gd1 O4 C24 -157.0(8)
O18 Gd1 O4 C24 -67.1(7)
O5 Gd1 O4 C24 -2.9(9)
O9 Gd1 O4 C24 10.7(7)
O14 Gd1 O4 C24 -102.1(7)
O6 Gd1 O4 C24 138.8(8)
N3 Gd1 O4 C24 -83.4(7)
Gd3 Gd1 O4 C24 -178.3(8)
Gd2 Gd1 O4 C24 112.3(7)
O13 Gd1 O4 Gd3 -33.4(3)
O3 Gd1 O4 Gd3 -108.1(2)
O10 Gd1 O4 Gd3 21.33(18)
O18 Gd1 O4 Gd3 111.2(2)
O5 Gd1 O4 Gd3 175.5(3)
O9 Gd1 O4 Gd3 -170.9(2)
O14 Gd1 O4 Gd3 76.2(2)
O6 Gd1 O4 Gd3 -42.87(18)
N3 Gd1 O4 Gd3 95.0(2)
Gd2 Gd1 O4 Gd3 -69.40(19)
O10 Gd3 O4 C24 156.8(5)
O8 Gd3 O4 C24 -151.7(5)
O15 Gd3 O4 C24 -84.2(5)
O1 Gd3 O4 C24 -8.6(5)
O22 Gd3 O4 C24 65.3(5)
N11 Gd3 O4 C24 -25.6(6)
O19 Gd3 O4 C24 93.0(6)
O6 Gd3 O4 C24 -137.6(5)
N5 Gd3 O4 C24 -109.0(5)
N1 Gd3 O4 C24 76.1(5)
Gd1 Gd3 O4 C24 178.8(6)
O10 Gd3 O4 Gd1 -21.92(19)
O8 Gd3 O4 Gd1 29.5(4)
O15 Gd3 O4 Gd1 97.0(2)
O1 Gd3 O4 Gd1 172.6(3)
O22 Gd3 O4 Gd1 -113.5(2)
N11 Gd3 O4 Gd1 155.6(2)
O19 Gd3 O4 Gd1 -85.7(3)
O6 Gd3 O4 Gd1 43.68(18)
N5 Gd3 O4 Gd1 72.2(2)
N1 Gd3 O4 Gd1 -102.6(2)
O4 Gd1 O5 C30 67.6(7)
O13 Gd1 O5 C30 -90.2(6)
O3 Gd1 O5 C30 -12.9(6)
O10 Gd1 O5 C30 -146.9(6)
O18 Gd1 O5 C30 132.3(6)
O9 Gd1 O5 C30 53.7(6)
O14 Gd1 O5 C30 -177.2(6)
O6 Gd1 O5 C30 -60.0(7)
N3 Gd1 O5 C30 156.5(6)
Gd3 Gd1 O5 C30 -133.0(8)
Gd2 Gd1 O5 C30 -51.5(6)
O15 N5 O6 Gd4 -91.1(8)
O2 N5 O6 Gd4 90.3(8)
Gd3 N5 O6 Gd4 -90.4(5)
Gd2 N5 O6 Gd4 91.3(5)
O15 N5 O6 Gd2 177.6(6)
O2 N5 O6 Gd2 -1.0(6)
Gd3 N5 O6 Gd2 178.3(2)
O15 N5 O6 Gd3 -0.6(7)
O2 N5 O6 Gd3 -179.2(6)
Gd2 N5 O6 Gd3 -178.3(2)
O15 N5 O6 Gd1 87.4(8)
O2 N5 O6 Gd1 -91.2(8)
Gd3 N5 O6 Gd1 88.0(5)
Gd2 N5 O6 Gd1 -90.3(5)
O7 Gd4 O6 N5 -54.7(6)
O10 Gd4 O6 N5 135.4(7)
O8 Gd4 O6 N5 50.9(6)
O13 Gd4 O6 N5 -138.5(7)
O12 Gd4 O6 N5 -101.5(7)
O16 Gd4 O6 N5 94.8(6)
O11 Gd4 O6 N5 6.3(7)
O25 Gd4 O6 N5 -174.0(6)
N2 Gd4 O6 N5 -145.0(6)
Gd2 Gd4 O6 N5 -91.2(6)
Gd3 Gd4 O6 N5 89.9(6)
O7 Gd4 O6 Gd2 36.46(16)
O10 Gd4 O6 Gd2 -133.4(2)
O8 Gd4 O6 Gd2 142.07(19)
O13 Gd4 O6 Gd2 -47.26(16)
O12 Gd4 O6 Gd2 -10.3(4)
O16 Gd4 O6 Gd2 -173.98(18)
O11 Gd4 O6 Gd2 97.46(18)
O25 Gd4 O6 Gd2 -82.8(2)
N2 Gd4 O6 Gd2 -53.8(4)
Gd3 Gd4 O6 Gd2 -178.9(2)
O7 Gd4 O6 Gd3 -144.6(2)
O10 Gd4 O6 Gd3 45.48(15)
O8 Gd4 O6 Gd3 -39.02(15)
O13 Gd4 O6 Gd3 131.6(2)
O12 Gd4 O6 Gd3 168.6(3)
O16 Gd4 O6 Gd3 4.9(3)
O11 Gd4 O6 Gd3 -83.63(19)
O25 Gd4 O6 Gd3 96.1(2)
N2 Gd4 O6 Gd3 125.1(3)
Gd2 Gd4 O6 Gd3 178.9(2)
O7 Gd4 O6 Gd1 126.4(2)
O10 Gd4 O6 Gd1 -43.49(16)
O8 Gd4 O6 Gd1 -128.0(2)
O13 Gd4 O6 Gd1 42.68(16)
O12 Gd4 O6 Gd1 79.6(3)
O16 Gd4 O6 Gd1 -84.0(2)
O11 Gd4 O6 Gd1 -172.60(15)
O25 Gd4 O6 Gd1 7.1(3)
N2 Gd4 O6 Gd1 36.1(4)
Gd2 Gd4 O6 Gd1 89.94(16)
Gd3 Gd4 O6 Gd1 -88.97(16)
O7 Gd2 O6 N5 95.7(4)
O3 Gd2 O6 N5 -95.4(4)
O13 Gd2 O6 N5 -179.7(4)
O2 Gd2 O6 N5 0.6(4)
O17 Gd2 O6 N5 43.9(4)
O28 Gd2 O6 N5 -137.5(5)
O29 Gd2 O6 N5 139.4(4)
N10 Gd2 O6 N5 -35.0(4)
N4 Gd2 O6 N5 170.3(4)
Gd4 Gd2 O6 N5 131.7(4)
O7 Gd2 O6 Gd4 -35.92(17)
O3 Gd2 O6 Gd4 133.0(2)
O13 Gd2 O6 Gd4 48.67(16)
O2 Gd2 O6 Gd4 -131.1(2)
O17 Gd2 O6 Gd4 -87.7(2)
O28 Gd2 O6 Gd4 90.8(4)
O29 Gd2 O6 Gd4 7.7(3)
N10 Gd2 O6 Gd4 -166.61(19)
N5 Gd2 O6 Gd4 -131.7(4)
N4 Gd2 O6 Gd4 38.7(4)
O7 Gd2 O6 Gd3 -177(100)
O3 Gd2 O6 Gd3 -8(8)
O13 Gd2 O6 Gd3 -92(8)
O2 Gd2 O6 Gd3 88(8)
O17 Gd2 O6 Gd3 132(8)
O28 Gd2 O6 Gd3 -50(8)
O29 Gd2 O6 Gd3 -133(8)
N10 Gd2 O6 Gd3 53(8)
N5 Gd2 O6 Gd3 88(8)
N4 Gd2 O6 Gd3 -102(8)
Gd4 Gd2 O6 Gd3 -141(8)
O7 Gd2 O6 Gd1 -130.3(2)
O3 Gd2 O6 Gd1 38.65(16)
O13 Gd2 O6 Gd1 -45.67(16)
O2 Gd2 O6 Gd1 134.6(2)
O17 Gd2 O6 Gd1 177.93(16)
O28 Gd2 O6 Gd1 -3.5(4)
O29 Gd2 O6 Gd1 -86.6(2)
N10 Gd2 O6 Gd1 99.1(2)
N5 Gd2 O6 Gd1 134.0(4)
N4 Gd2 O6 Gd1 -55.7(4)
Gd4 Gd2 O6 Gd1 -94.33(17)
O4 Gd3 O6 N5 98.2(4)
O10 Gd3 O6 N5 -177.7(4)
O8 Gd3 O6 N5 -92.1(4)
O15 Gd3 O6 N5 0.4(4)
O1 Gd3 O6 N5 44.6(4)
O22 Gd3 O6 N5 140.6(5)
N11 Gd3 O6 N5 -33.6(5)
O19 Gd3 O6 N5 -140.8(4)
N1 Gd3 O6 N5 -175.8(5)
Gd1 Gd3 O6 N5 134.0(4)
O4 Gd3 O6 Gd4 -130.2(2)
O10 Gd3 O6 Gd4 -46.01(16)
O8 Gd3 O6 Gd4 39.55(16)
O15 Gd3 O6 Gd4 132.0(2)
O1 Gd3 O6 Gd4 176.29(15)
O22 Gd3 O6 Gd4 -87.7(4)
N11 Gd3 O6 Gd4 98.0(2)
O19 Gd3 O6 Gd4 -9.1(3)
N5 Gd3 O6 Gd4 131.6(4)
N1 Gd3 O6 Gd4 -44.2(5)
Gd1 Gd3 O6 Gd4 -94.32(16)
O4 Gd3 O6 Gd2 11(8)
O10 Gd3 O6 Gd2 95(8)
O8 Gd3 O6 Gd2 -180(100)
O15 Gd3 O6 Gd2 -87(8)
O1 Gd3 O6 Gd2 -43(8)
O22 Gd3 O6 Gd2 53(8)
N11 Gd3 O6 Gd2 -121(8)
O19 Gd3 O6 Gd2 132(8)
N5 Gd3 O6 Gd2 -88(8)
N1 Gd3 O6 Gd2 97(8)
Gd1 Gd3 O6 Gd2 46(8)
O4 Gd3 O6 Gd1 -35.83(16)
O10 Gd3 O6 Gd1 48.32(15)
O8 Gd3 O6 Gd1 133.9(2)
O15 Gd3 O6 Gd1 -133.7(2)
O1 Gd3 O6 Gd1 -89.39(18)
O22 Gd3 O6 Gd1 6.6(4)
N11 Gd3 O6 Gd1 -167.63(19)
O19 Gd3 O6 Gd1 85.2(3)
N5 Gd3 O6 Gd1 -134.0(4)
N1 Gd3 O6 Gd1 50.1(5)
O4 Gd1 O6 N5 -51.5(6)
O13 Gd1 O6 N5 136.8(7)
O3 Gd1 O6 N5 52.2(6)
O10 Gd1 O6 N5 -135.6(7)
O18 Gd1 O6 N5 -97.8(7)
O5 Gd1 O6 N5 102.7(7)
O9 Gd1 O6 N5 10.0(7)
O14 Gd1 O6 N5 -167.2(6)
N3 Gd1 O6 N5 -138.1(6)
Gd3 Gd1 O6 N5 -88.2(7)
Gd2 Gd1 O6 N5 90.5(7)
O4 Gd1 O6 Gd4 127.3(2)
O13 Gd1 O6 Gd4 -44.42(17)
O3 Gd1 O6 Gd4 -129.0(2)
O10 Gd1 O6 Gd4 43.19(15)
O18 Gd1 O6 Gd4 81.0(3)
O5 Gd1 O6 Gd4 -78.5(3)
O9 Gd1 O6 Gd4 -171.19(15)
O14 Gd1 O6 Gd4 11.6(2)
N3 Gd1 O6 Gd4 40.7(3)
Gd3 Gd1 O6 Gd4 90.58(17)
Gd2 Gd1 O6 Gd4 -90.67(16)
O4 Gd1 O6 Gd2 -142.0(2)
O13 Gd1 O6 Gd2 46.25(17)
O3 Gd1 O6 Gd2 -38.34(16)
O10 Gd1 O6 Gd2 133.9(2)
O18 Gd1 O6 Gd2 171.7(2)
O5 Gd1 O6 Gd2 12.1(3)
O9 Gd1 O6 Gd2 -80.52(19)
O14 Gd1 O6 Gd2 102.28(19)
N3 Gd1 O6 Gd2 131.4(2)
Gd3 Gd1 O6 Gd2 -178.8(2)
O4 Gd1 O6 Gd3 36.74(17)
O13 Gd1 O6 Gd3 -135.0(2)
O3 Gd1 O6 Gd3 140.41(19)
O10 Gd1 O6 Gd3 -47.39(15)
O18 Gd1 O6 Gd3 -9.5(3)
O5 Gd1 O6 Gd3 -169.10(18)
O9 Gd1 O6 Gd3 98.23(19)
O14 Gd1 O6 Gd3 -79.0(2)
N3 Gd1 O6 Gd3 -49.9(3)
Gd2 Gd1 O6 Gd3 178.8(2)
O10 Gd4 O7 C12 168.6(6)
O8 Gd4 O7 C12 92.2(7)
O13 Gd4 O7 C12 -138.4(7)
O12 Gd4 O7 C12 -48.8(7)
O16 Gd4 O7 C12 26.1(9)
O11 Gd4 O7 C12 30.9(7)
O6 Gd4 O7 C12 156.9(7)
O25 Gd4 O7 C12 -81.3(7)
N2 Gd4 O7 C12 -62.3(7)
Gd2 Gd4 O7 C12 -160.8(8)
Gd3 Gd4 O7 C12 131.7(7)
O10 Gd4 O7 Gd2 -30.6(3)
O8 Gd4 O7 Gd2 -107.0(2)
O13 Gd4 O7 Gd2 22.36(18)
O12 Gd4 O7 Gd2 112.0(2)
O16 Gd4 O7 Gd2 -173.1(3)
O11 Gd4 O7 Gd2 -168.3(2)
O6 Gd4 O7 Gd2 -42.35(18)
O25 Gd4 O7 Gd2 79.5(3)
N2 Gd4 O7 Gd2 98.5(2)
Gd3 Gd4 O7 Gd2 -67.51(19)
O3 Gd2 O7 C12 -166.6(4)
O13 Gd2 O7 C12 143.3(5)
O2 Gd2 O7 C12 -96.9(5)
O17 Gd2 O7 C12 -18.1(5)
O28 Gd2 O7 C12 59.5(6)
O29 Gd2 O7 C12 60.4(5)
N10 Gd2 O7 C12 -44.5(6)
O6 Gd2 O7 C12 -151.2(5)
N5 Gd2 O7 C12 -122.3(5)
N4 Gd2 O7 C12 59.1(5)
Gd4 Gd2 O7 C12 166.3(6)
O3 Gd2 O7 Gd4 27.1(4)
O13 Gd2 O7 Gd4 -23.01(19)
O2 Gd2 O7 Gd4 96.8(2)
O17 Gd2 O7 Gd4 175.6(3)
O28 Gd2 O7 Gd4 -106.8(3)
O29 Gd2 O7 Gd4 -105.8(2)
N10 Gd2 O7 Gd4 149.2(2)
O6 Gd2 O7 Gd4 42.52(18)
N5 Gd2 O7 Gd4 71.4(2)
N4 Gd2 O7 Gd4 -107.2(2)
O4 Gd3 O8 C22 130.4(6)
O10 Gd3 O8 C22 -178.5(7)
O15 Gd3 O8 C22 61.5(6)
O1 Gd3 O8 C22 11.7(8)
O22 Gd3 O8 C22 -99.0(7)
N11 Gd3 O8 C22 -14.1(6)
O19 Gd3 O8 C22 -97.5(7)
O6 Gd3 O8 C22 116.3(7)
N5 Gd3 O8 C22 87.0(7)
N1 Gd3 O8 C22 -97.0(7)
Gd1 Gd3 O8 C22 148.4(6)
O4 Gd3 O8 Gd4 -29.1(3)
O10 Gd3 O8 Gd4 21.94(18)
O15 Gd3 O8 Gd4 -98.1(2)
O1 Gd3 O8 Gd4 -147.8(2)
O22 Gd3 O8 Gd4 101.5(3)
N11 Gd3 O8 Gd4 -173.6(2)
O19 Gd3 O8 Gd4 103.0(3)
O6 Gd3 O8 Gd4 -43.27(17)
N5 Gd3 O8 Gd4 -72.5(2)
N1 Gd3 O8 Gd4 103.4(2)
Gd1 Gd3 O8 Gd4 -11.19(18)
O7 Gd4 O8 C22 -54.4(6)
O10 Gd4 O8 C22 175.6(6)
O13 Gd4 O8 C22 -129.6(5)
O12 Gd4 O8 C22 35.1(7)
O16 Gd4 O8 C22 95.6(6)
O11 Gd4 O8 C22 16.6(5)
O6 Gd4 O8 C22 -118.9(6)
O25 Gd4 O8 C22 117.6(5)
N2 Gd4 O8 C22 78.2(7)
Gd2 Gd4 O8 C22 -92.3(5)
Gd3 Gd4 O8 C22 -162.6(6)
O7 Gd4 O8 Gd3 108.2(2)
O10 Gd4 O8 Gd3 -21.82(18)
O13 Gd4 O8 Gd3 33.0(3)
O12 Gd4 O8 Gd3 -162.3(3)
O16 Gd4 O8 Gd3 -101.8(2)
O11 Gd4 O8 Gd3 179.2(3)
O6 Gd4 O8 Gd3 43.66(17)
O25 Gd4 O8 Gd3 -79.8(3)
N2 Gd4 O8 Gd3 -119.2(3)
Gd2 Gd4 O8 Gd3 70.28(17)
O4 Gd1 O9 C2 77.3(5)
O13 Gd1 O9 C2 -57.0(6)
O3 Gd1 O9 C2 -23.8(5)
O10 Gd1 O9 C2 101.5(5)
O18 Gd1 O9 C2 164.1(5)
O5 Gd1 O9 C2 -110.0(5)
O14 Gd1 O9 C2 -162.5(5)
O6 Gd1 O9 C2 20.1(5)
N3 Gd1 O9 C2 179.7(5)
Gd3 Gd1 O9 C2 71.0(5)
Gd2 Gd1 O9 C2 -25.4(5)
O4 Gd1 O9 C1 -98.7(6)
O13 Gd1 O9 C1 127.0(6)
O3 Gd1 O9 C1 160.2(6)
O10 Gd1 O9 C1 -74.5(7)
O18 Gd1 O9 C1 -11.9(6)
O5 Gd1 O9 C1 74.0(6)
O14 Gd1 O9 C1 21.5(6)
O6 Gd1 O9 C1 -156.0(6)
N3 Gd1 O9 C1 3.7(6)
Gd3 Gd1 O9 C1 -105.0(6)
Gd2 Gd1 O9 C1 158.6(6)
O4 Gd3 O10 Gd4 124.7(2)
O8 Gd3 O10 Gd4 -22.05(18)
O15 Gd3 O10 Gd4 49.3(2)
O1 Gd3 O10 Gd4 147.3(2)
O22 Gd3 O10 Gd4 -151.3(3)
N11 Gd3 O10 Gd4 -51.9(4)
O19 Gd3 O10 Gd4 -102.6(2)
O6 Gd3 O10 Gd4 51.10(17)
N5 Gd3 O10 Gd4 50.0(2)
N1 Gd3 O10 Gd4 -127.9(3)
Gd1 Gd3 O10 Gd4 104.8(2)
O4 Gd3 O10 Gd1 19.96(17)
O8 Gd3 O10 Gd1 -126.8(2)
O15 Gd3 O10 Gd1 -55.5(2)
O1 Gd3 O10 Gd1 42.5(3)
O22 Gd3 O10 Gd1 104.0(3)
N11 Gd3 O10 Gd1 -156.7(3)
O19 Gd3 O10 Gd1 152.7(2)
O6 Gd3 O10 Gd1 -53.68(16)
N5 Gd3 O10 Gd1 -54.8(2)
N1 Gd3 O10 Gd1 127.3(2)
O7 Gd4 O10 Gd3 -63.9(3)
O8 Gd4 O10 Gd3 21.86(18)
O13 Gd4 O10 Gd3 -117.1(2)
O12 Gd4 O10 Gd3 169.7(2)
O16 Gd4 O10 Gd3 97.0(2)
O11 Gd4 O10 Gd3 49.0(3)
O6 Gd4 O10 Gd3 -51.56(17)
O25 Gd4 O10 Gd3 166.8(2)
N2 Gd4 O10 Gd3 166.6(2)
Gd2 Gd4 O10 Gd3 -82.44(15)
O7 Gd4 O10 Gd1 36.5(3)
O8 Gd4 O10 Gd1 122.3(2)
O13 Gd4 O10 Gd1 -16.71(17)
O12 Gd4 O10 Gd1 -89.8(3)
O16 Gd4 O10 Gd1 -162.6(2)
O11 Gd4 O10 Gd1 149.4(2)
O6 Gd4 O10 Gd1 48.87(17)
O25 Gd4 O10 Gd1 -92.8(2)
N2 Gd4 O10 Gd1 -93.0(2)
Gd2 Gd4 O10 Gd1 18.00(15)
Gd3 Gd4 O10 Gd1 100.4(2)
O4 Gd1 O10 Gd3 -20.46(17)
O13 Gd1 O10 Gd3 119.1(2)
O3 Gd1 O10 Gd3 62.9(2)
O18 Gd1 O10 Gd3 -104.80(18)
O5 Gd1 O10 Gd3 177.03(17)
O9 Gd1 O10 Gd3 -45.0(4)
O14 Gd1 O10 Gd3 -153.5(2)
O6 Gd1 O10 Gd3 53.55(17)
N3 Gd1 O10 Gd3 -128.1(2)
Gd2 Gd1 O10 Gd3 84.00(13)
O4 Gd1 O10 Gd4 -122.4(2)
O13 Gd1 O10 Gd4 17.24(17)
O3 Gd1 O10 Gd4 -39.0(3)
O18 Gd1 O10 Gd4 153.3(2)
O5 Gd1 O10 Gd4 75.1(3)
O9 Gd1 O10 Gd4 -146.9(3)
O14 Gd1 O10 Gd4 104.6(2)
O6 Gd1 O10 Gd4 -48.34(17)
N3 Gd1 O10 Gd4 130.0(2)
Gd3 Gd1 O10 Gd4 -101.9(2)
Gd2 Gd1 O10 Gd4 -17.89(15)
O7 Gd4 O11 C21 86.7(5)
O10 Gd4 O11 C21 -46.7(6)
O8 Gd4 O11 C21 -17.3(5)
O13 Gd4 O11 C21 106.8(5)
O12 Gd4 O11 C21 174.4(6)
O16 Gd4 O11 C21 -95.9(5)
O6 Gd4 O11 C21 29.4(6)
O25 Gd4 O11 C21 -150.3(5)
N2 Gd4 O11 C21 -167.6(5)
Gd2 Gd4 O11 C21 78.9(5)
Gd3 Gd4 O11 C21 -16.8(5)
O7 Gd4 O11 C23 -86.9(6)
O10 Gd4 O11 C23 139.6(5)
O8 Gd4 O11 C23 169.0(6)
O13 Gd4 O11 C23 -66.8(7)
O12 Gd4 O11 C23 0.7(6)
O16 Gd4 O11 C23 90.5(6)
O6 Gd4 O11 C23 -144.2(6)
O25 Gd4 O11 C23 36.1(6)
N2 Gd4 O11 C23 18.8(6)
Gd2 Gd4 O11 C23 -94.8(6)
Gd3 Gd4 O11 C23 169.6(6)
O26 N2 O12 Gd4 -172.2(8)
O25 N2 O12 Gd4 5.7(8)
O7 Gd4 O12 N2 -148.9(5)
O10 Gd4 O12 N2 -7.0(6)
O8 Gd4 O12 N2 117.7(5)
O13 Gd4 O12 N2 -74.1(5)
O16 Gd4 O12 N2 61.4(5)
O11 Gd4 O12 N2 134.6(5)
O6 Gd4 O12 N2 -105.9(5)
O25 Gd4 O12 N2 -3.3(5)
Gd2 Gd4 O12 N2 -113.2(5)
Gd3 Gd4 O12 N2 28.7(11)
O4 Gd1 O13 Gd2 -62.0(3)
O3 Gd1 O13 Gd2 21.43(18)
O10 Gd1 O13 Gd2 -116.8(2)
O18 Gd1 O13 Gd2 170.45(19)
O5 Gd1 O13 Gd2 103.3(2)
O9 Gd1 O13 Gd2 52.2(3)
O14 Gd1 O13 Gd2 171.3(2)
O6 Gd1 O13 Gd2 -51.91(18)
N3 Gd1 O13 Gd2 171.35(17)
Gd3 Gd1 O13 Gd2 -82.15(15)
O4 Gd1 O13 Gd4 38.1(3)
O3 Gd1 O13 Gd4 121.5(2)
O10 Gd1 O13 Gd4 -16.80(17)
O18 Gd1 O13 Gd4 -89.5(3)
O5 Gd1 O13 Gd4 -156.6(2)
O9 Gd1 O13 Gd4 152.29(18)
O14 Gd1 O13 Gd4 -88.7(2)
O6 Gd1 O13 Gd4 48.14(17)
N3 Gd1 O13 Gd4 -88.6(2)
Gd3 Gd1 O13 Gd4 17.90(17)
Gd2 Gd1 O13 Gd4 100.1(2)
O7 Gd2 O13 Gd1 125.6(2)
O3 Gd2 O13 Gd1 -21.75(18)
O2 Gd2 O13 Gd1 53.1(2)
O17 Gd2 O13 Gd1 154.9(2)
O28 Gd2 O13 Gd1 -107.1(2)
O29 Gd2 O13 Gd1 -156.5(2)
N10 Gd2 O13 Gd1 -43.7(4)
O6 Gd2 O13 Gd1 52.92(17)
N5 Gd2 O13 Gd1 52.8(2)
N4 Gd2 O13 Gd1 -132.2(2)
Gd4 Gd2 O13 Gd1 104.8(2)
O7 Gd2 O13 Gd4 20.82(17)
O3 Gd2 O13 Gd4 -126.6(2)
O2 Gd2 O13 Gd4 -51.7(2)
O17 Gd2 O13 Gd4 50.1(3)
O28 Gd2 O13 Gd4 148.1(2)
O29 Gd2 O13 Gd4 98.7(2)
N10 Gd2 O13 Gd4 -148.5(3)
O6 Gd2 O13 Gd4 -51.89(16)
N5 Gd2 O13 Gd4 -52.0(2)
N4 Gd2 O13 Gd4 123.0(2)
O7 Gd4 O13 Gd1 -123.5(2)
O10 Gd4 O13 Gd1 17.18(17)
O8 Gd4 O13 Gd1 -38.3(3)
O12 Gd4 O13 Gd1 151.2(2)
O16 Gd4 O13 Gd1 67.9(3)
O11 Gd4 O13 Gd1 -143.7(3)
O6 Gd4 O13 Gd1 -49.65(18)
O25 Gd4 O13 Gd1 101.8(2)
N2 Gd4 O13 Gd1 126.3(2)
Gd2 Gd4 O13 Gd1 -102.2(2)
Gd3 Gd4 O13 Gd1 -17.76(17)
O7 Gd4 O13 Gd2 -21.27(17)
O10 Gd4 O13 Gd2 119.4(2)
O8 Gd4 O13 Gd2 63.9(3)
O12 Gd4 O13 Gd2 -106.6(2)
O16 Gd4 O13 Gd2 170.1(2)
O11 Gd4 O13 Gd2 -41.5(4)
O6 Gd4 O13 Gd2 52.58(17)
O25 Gd4 O13 Gd2 -156.0(2)
N2 Gd4 O13 Gd2 -131.4(2)
Gd3 Gd4 O13 Gd2 84.47(14)
O24 N3 O14 Gd1 -179.0(6)
O18 N3 O14 Gd1 1.6(6)
O4 Gd1 O14 N3 46.5(5)
O13 Gd1 O14 N3 179.8(4)
O3 Gd1 O14 N3 -126.3(4)
O10 Gd1 O14 N3 103.4(4)
O18 Gd1 O14 N3 -0.9(4)
O5 Gd1 O14 N3 -100.1(4)
O9 Gd1 O14 N3 -44.8(5)
O6 Gd1 O14 N3 132.5(4)
Gd3 Gd1 O14 N3 85.8(4)
Gd2 Gd1 O14 N3 -173.6(4)
O2 N5 O15 Gd3 179.2(7)
O6 N5 O15 Gd3 0.7(7)
Gd2 N5 O15 Gd3 94(17)
O4 Gd3 O15 N5 -69.0(4)
O10 Gd3 O15 N5 1.6(5)
O8 Gd3 O15 N5 71.2(4)
O1 Gd3 O15 N5 -139.3(5)
O22 Gd3 O15 N5 -137.9(6)
N11 Gd3 O15 N5 149.3(5)
O19 Gd3 O15 N5 115.4(6)
O6 Gd3 O15 N5 -0.4(4)
N1 Gd3 O15 N5 174.0(7)
Gd1 Gd3 O15 N5 -31.7(4)
O7 Gd2 O17 C10 -142.1(6)
O3 Gd2 O17 C10 2.5(7)
O13 Gd2 O17 C10 -172.1(5)
O2 Gd2 O17 C10 -57.0(5)
O28 Gd2 O17 C10 89.1(5)
O29 Gd2 O17 C10 137.9(6)
N10 Gd2 O17 C10 18.1(5)
O6 Gd2 O17 C10 -91.6(5)
N5 Gd2 O17 C10 -72.6(5)
N4 Gd2 O17 C10 113.1(6)
Gd4 Gd2 O17 C10 -139.3(5)
O7 Gd2 O17 C11 -11.3(5)
O3 Gd2 O17 C11 133.3(5)
O13 Gd2 O17 C11 -41.3(6)
O2 Gd2 O17 C11 73.8(5)
O28 Gd2 O17 C11 -140.0(5)
O29 Gd2 O17 C11 -91.3(5)
N10 Gd2 O17 C11 148.9(5)
O6 Gd2 O17 C11 39.2(5)
N5 Gd2 O17 C11 58.2(5)
N4 Gd2 O17 C11 -116.1(5)
Gd4 Gd2 O17 C11 -8.5(5)
O24 N3 O18 Gd1 178.9(6)
O14 N3 O18 Gd1 -1.7(7)
O4 Gd1 O18 N3 -140.4(4)
O13 Gd1 O18 N3 2.0(5)
O3 Gd1 O18 N3 130.0(4)
O10 Gd1 O18 N3 -65.1(4)
O5 Gd1 O18 N3 67.5(4)
O9 Gd1 O18 N3 141.2(5)
O14 Gd1 O18 N3 1.0(4)
O6 Gd1 O18 N3 -97.6(5)
Gd3 Gd1 O18 N3 -104.4(4)
Gd2 Gd1 O18 N3 43.5(11)
O23 N1 O19 Gd3 -178.0(7)
O22 N1 O19 Gd3 4.2(9)
O4 Gd3 O19 N1 -40.0(7)
O10 Gd3 O19 N1 -102.3(5)
O8 Gd3 O19 N1 179.1(6)
O15 Gd3 O19 N1 134.7(5)
O1 Gd3 O19 N1 39.6(6)
O22 Gd3 O19 N1 -2.5(5)
N11 Gd3 O19 N1 101.8(6)
O6 Gd3 O19 N1 -135.2(5)
N5 Gd3 O19 N1 -172.2(5)
Gd1 Gd3 O19 N1 -82.4(6)
O23 N1 O22 Gd3 178.0(8)
O19 N1 O22 Gd3 -4.3(9)
O4 Gd3 O22 N1 153.3(6)
O10 Gd3 O22 N1 77.8(6)
O8 Gd3 O22 N1 4.6(8)
O15 Gd3 O22 N1 -137.9(5)
O1 Gd3 O22 N1 -136.5(7)
N11 Gd3 O22 N1 -71.0(6)
O19 Gd3 O22 N1 2.7(6)
O6 Gd3 O22 N1 114.0(7)
N5 Gd3 O22 N1 168.7(6)
Gd1 Gd3 O22 N1 118.8(6)
O26 N2 O25 Gd4 172.5(8)
O12 N2 O25 Gd4 -5.5(8)
O7 Gd4 O25 N2 47.1(6)
O10 Gd4 O25 N2 -179.5(5)
O8 Gd4 O25 N2 -123.2(5)
O13 Gd4 O25 N2 104.5(5)
O12 Gd4 O25 N2 3.3(5)
O16 Gd4 O25 N2 -100.6(6)
O11 Gd4 O25 N2 -43.8(6)
O6 Gd4 O25 N2 136.5(5)
Gd2 Gd4 O25 N2 88.0(5)
Gd3 Gd4 O25 N2 -169.8(5)
O27 N4 O28 Gd2 -175.5(7)
O29 N4 O28 Gd2 3.4(8)
O7 Gd2 O28 N4 -0.8(6)
O3 Gd2 O28 N4 -151.3(5)
O13 Gd2 O28 N4 -75.5(5)
O2 Gd2 O28 N4 136.2(5)
O17 Gd2 O28 N4 66.7(5)
O29 Gd2 O28 N4 -2.0(4)
N10 Gd2 O28 N4 133.4(5)
O6 Gd2 O28 N4 -112.1(5)
N5 Gd2 O28 N4 -175.9(6)
Gd4 Gd2 O28 N4 -48.8(5)
O27 N4 O29 Gd2 175.5(8)
O28 N4 O29 Gd2 -3.4(8)
O7 Gd2 O29 N4 -177.0(5)
O3 Gd2 O29 N4 43.0(6)
O13 Gd2 O29 N4 105.5(5)
O2 Gd2 O29 N4 -131.3(5)
O17 Gd2 O29 N4 -103.2(5)
O28 Gd2 O29 N4 2.1(5)
N10 Gd2 O29 N4 -43.7(5)
O6 Gd2 O29 N4 141.7(4)
N5 Gd2 O29 N4 177.9(5)
Gd4 Gd2 O29 N4 147.1(5)
O7 Gd2 N10 C8 -127.1(7)
O3 Gd2 N10 C8 16.1(7)
O13 Gd2 N10 C8 38.2(10)
O2 Gd2 N10 C8 -71.4(8)
O17 Gd2 N10 C8 -154.0(8)
O28 Gd2 N10 C8 106.9(8)
O29 Gd2 N10 C8 142.6(7)
O6 Gd2 N10 C8 -41.9(8)
N5 Gd2 N10 C8 -57.4(8)
N4 Gd2 N10 C8 125.4(8)
Gd4 Gd2 N10 C8 -68.3(10)
O7 Gd2 N10 C9 41.1(7)
O3 Gd2 N10 C9 -175.7(6)
O13 Gd2 N10 C9 -153.6(5)
O2 Gd2 N10 C9 96.8(6)
O17 Gd2 N10 C9 14.2(5)
O28 Gd2 N10 C9 -84.9(6)
O29 Gd2 N10 C9 -49.2(6)
O6 Gd2 N10 C9 126.4(5)
N5 Gd2 N10 C9 110.9(6)
N4 Gd2 N10 C9 -66.3(6)
Gd4 Gd2 N10 C9 99.9(6)
O4 Gd3 N11 C16 -129.5(7)
O10 Gd3 N11 C16 45.9(9)
O8 Gd3 N11 C16 15.9(7)
O15 Gd3 N11 C16 -67.3(7)
O1 Gd3 N11 C16 -146.6(8)
O22 Gd3 N11 C16 143.9(7)
O19 Gd3 N11 C16 96.1(7)
O6 Gd3 N11 C16 -39.4(8)
N5 Gd3 N11 C16 -54.4(7)
N1 Gd3 N11 C16 121.4(7)
Gd1 Gd3 N11 C16 -70.8(10)
O4 Gd3 N11 C15 35.8(6)
O10 Gd3 N11 C15 -148.8(5)
O8 Gd3 N11 C15 -178.8(5)
O15 Gd3 N11 C15 97.9(5)
O1 Gd3 N11 C15 18.7(5)
O22 Gd3 N11 C15 -50.8(5)
O19 Gd3 N11 C15 -98.6(5)
O6 Gd3 N11 C15 125.9(5)
N5 Gd3 N11 C15 110.8(5)
N1 Gd3 N11 C15 -73.3(5)
Gd1 Gd3 N11 C15 94.4(6)
C1 O9 C2 C7 20.1(11)
Gd1 O9 C2 C7 -156.4(7)
C1 O9 C2 C3 -160.2(7)
Gd1 O9 C2 C3 23.2(8)
Gd2 O3 C3 C4 11.7(12)
Gd1 O3 C3 C4 161.5(6)
Gd2 O3 C3 C2 -170.9(5)
Gd1 O3 C3 C2 -21.1(9)
C7 C2 C3 O3 176.9(8)
O9 C2 C3 O3 -2.7(10)
C7 C2 C3 C4 -5.5(12)
O9 C2 C3 C4 174.9(7)
O3 C3 C4 C5 -177.1(8)
C2 C3 C4 C5 5.5(11)
O3 C3 C4 C8 2.9(13)
C2 C3 C4 C8 -174.5(7)
C3 C4 C5 C6 -1.0(13)
C8 C4 C5 C6 179.0(8)
C4 C5 C6 C7 -3.9(15)
O9 C2 C7 C6 -179.6(8)
C3 C2 C7 C6 0.8(13)
C5 C6 C7 C2 4.0(14)
C9 N10 C8 C4 -179.8(8)
Gd2 N10 C8 C4 -12.2(13)
C3 C4 C8 N10 -1.6(14)
C5 C4 C8 N10 178.4(9)
C8 N10 C9 C10 126.8(9)
Gd2 N10 C9 C10 -42.9(8)
C11 O17 C10 C9 -177.1(6)
Gd2 O17 C10 C9 -46.4(8)
N10 C9 C10 O17 58.7(9)
C10 O17 C11 C12 168.8(6)
Gd2 O17 C11 C12 36.5(7)
Gd4 O7 C12 C11 -156.0(6)
Gd2 O7 C12 C11 44.5(8)
O17 C11 C12 O7 -53.6(8)
C25 O1 C13 C24 -178.8(6)
Gd3 O1 C13 C24 48.7(7)
Gd1 O4 C24 C13 -144.5(6)
Gd3 O4 C24 C13 37.3(8)
O1 C13 C24 O4 -56.7(8)
C13 O1 C25 C15 -171.0(6)
Gd3 O1 C25 C15 -41.3(7)
C16 N11 C15 C25 119.4(8)
Gd3 N11 C15 C25 -47.5(7)
O1 C25 C15 N11 58.5(8)
C15 N11 C16 C17 -178.4(8)
Gd3 N11 C16 C17 -14.0(13)
N11 C16 C17 C18 -178.2(8)
N11 C16 C17 C22 0.7(14)
C22 C17 C18 C19 -0.6(13)
C16 C17 C18 C19 178.4(8)
C17 C18 C19 C20 0.3(15)
C18 C19 C20 C21 0.3(16)
C19 C20 C21 O11 -177.8(8)
C19 C20 C21 C22 -0.5(14)
C23 O11 C21 C20 9.5(12)
Gd4 O11 C21 C20 -164.8(7)
C23 O11 C21 C22 -168.1(7)
Gd4 O11 C21 C22 17.6(9)
Gd3 O8 C22 C17 9.0(12)
Gd4 O8 C22 C17 164.6(6)
Gd3 O8 C22 C21 -169.7(5)
Gd4 O8 C22 C21 -14.1(9)
C18 C17 C22 O8 -178.3(7)
C16 C17 C22 O8 2.8(13)
C18 C17 C22 C21 0.4(12)
C16 C17 C22 C21 -178.5(8)
C20 C21 C22 O8 178.9(8)
O11 C21 C22 O8 -3.5(10)
C20 C21 C22 C17 0.2(12)
O11 C21 C22 C17 177.7(7)
